data_1569417
loop_
_publ_author_name
'Carroll, Robert C.'
'Harrowven, David C.'
'Pearce, James E.'
'Coles, Simon J.'

_publ_section_title
;
 A systematic study of the interplay between guest molecule structure and
 intermolecular interactions in crystalline sponges
;
_journal_issue 4
_journal_name_full IUCrJ
_journal_page_first 497
_journal_page_last 508
_journal_paper_doi 10.1107/S2052252523005146
_journal_volume 10
_journal_year 2023
_chemical_formula_moiety 'C36 H24 I6 N12 Zn3, 0.475(C15 H16 O3), 1.258(C6 H12)'
_chemical_formula_sum 'C50.67 H46.7 I6 N12 O1.42 Zn3'
_chemical_formula_weight 1804.11
_chemical_name_common 'Benzyl Biaryl Alcohol-8,12-Methoxy (absorbed in crystalline sponge)'
_chemical_name_systematic '(2',6'-dimethoxy-[1,1'-biphenyl]-2-yl)methanol (absorbed in crystalline sponge)'
_space_group_crystal_system monoclinic
_space_group_IT_number 13
_space_group_name_Hall '-P 2yac'
_space_group_name_H-M_alt 'P 1 2/n 1'
_atom_sites_solution_hydrogens geom
_atom_sites_solution_primary dual
_audit_creation_date 2023-04-05
_audit_creation_method
;
Olex2 1.5
(compiled 2023.03.06 svn.rbb2c1857 for OlexSys, GUI svn.r6748)
;
_cell_angle_alpha 90
_cell_angle_beta 102.0860(10)
_cell_angle_gamma 90
_cell_formula_units_Z 8
_cell_length_a 31.5077(5)
_cell_length_b 14.99910(10)
_cell_length_c 34.4289(6)
_cell_measurement_reflns_used 21257
_cell_measurement_temperature 100(2)
_cell_measurement_theta_max 74.3540
_cell_measurement_theta_min 2.6220
_cell_volume 15910.0(4)
_computing_cell_refinement 'CrysAlisPro 1.171.41.89a (Rigaku OD, 2020)'
_computing_data_collection 'CrysAlisPro 1.171.41.89a (Rigaku OD, 2020)'
_computing_data_reduction 'CrysAlisPro 1.171.41.89a (Rigaku OD, 2020)'
_computing_molecular_graphics 'Olex2 1.5 (Dolomanov et al., 2009)'
_computing_publication_material 'Olex2 1.5 (Dolomanov et al., 2009)'
_computing_structure_refinement 'SHELXL 2018/3 (Sheldrick, 2015)'
_computing_structure_solution 'SHELXT 2018/2 (Sheldrick, 2018)'
_diffrn_ambient_temperature 100(2)
_diffrn_detector 'hybrid pixel array detector'
_diffrn_detector_area_resol_mean 10
_diffrn_detector_dtime 0.000
_diffrn_detector_type 'Rigaku, HyPix 6000HE'
_diffrn_measured_fraction_theta_full 0.997
_diffrn_measured_fraction_theta_max 0.996
_diffrn_measurement_details
;
List of Runs (angles in degrees, time in seconds):

  # Type    Start    End  Width  t~exp~   \w     \q     \k     \f   Frames
--------------------------------------------------------------------------
  1  \w   -173.00 -86.00   0.50    2.40    -- -103.00 -10.00  46.00  174
  2  \w    -66.00 -31.00   0.50    2.40    -- -103.00  61.00 -60.00   70
  3  \w   -171.00 -91.00   0.50    2.40    -- -103.00 -45.00 150.00  160
  4  \w   -109.00 -81.00   0.50    2.40    -- -103.00 125.00  60.00   56
  5  \w   -171.00 -95.00   0.50    2.40    -- -103.00 -30.00   0.00  152
  6  \w    -66.00 -39.00   0.50    2.40    -- -103.00  61.00  90.00   54
  7  \w    -56.00 -31.00   0.50    2.40    -- -103.00 125.00  60.00   50
  8  \w    109.00 149.00   0.50    2.40    --  101.75  10.00-140.00   80
  9  \w     37.00  62.00   0.50    2.40    --  101.75 -61.00  60.00   50
 10  \w     35.00  72.00   0.50    2.40    --  101.75 -61.00 -30.00   74
 11  \w     60.00 108.00   0.50    2.40    --  101.75 -77.00-150.00   96
 12  \w     35.00  73.00   0.50    2.40    --  101.75 -61.00 -90.00   76
 13  \w     34.00  62.00   0.50    2.40    --  101.75 -61.00-150.00   56
 14  \w     56.00 105.00   0.50    2.40    --  101.75 -94.00 -30.00   98
 15  \w     29.00  90.00   0.50    2.40    --  101.75 -94.00-120.00  122
 16  \w     31.00 105.00   0.50    2.40    --  101.75 -94.00 150.00  148
 17  \w   -119.00 -44.00   0.50    0.30    --  -46.36 -10.00  46.00  150
 18  \w    -14.00  20.00   0.50    0.30    --  -46.36  10.00-140.00   68
 19  \w     40.00 119.00   0.50    0.30    --   46.36  10.00-140.00  158
 20  \w    -25.00   0.00   0.50    0.30    --   46.36 -10.00  46.00   50
 21  \w    -18.00  29.00   0.50    0.30    --  -46.36  19.00   0.00   94
 22  \w     39.00  94.00   0.50    0.30    --   46.36-125.00-120.00  110
;
_diffrn_measurement_device 'four-circle diffractometer'
_diffrn_measurement_device_details 'Rigaku Oxford Difffraction, UG2 \k goniometer'
_diffrn_measurement_device_type
'Rigaku 007HF equipped with Varimax confocal mirrors and a UG2 goniometer and HyPix 6000HE detector'
_diffrn_measurement_method 'profile data from \w-scans'
_diffrn_measurement_specimen_support 'MiTeGen loops'
_diffrn_orient_matrix_type 'CrysAlisPro convention (1999,Acta A55,543-557)'
_diffrn_orient_matrix_UB_11 0.0497587000
_diffrn_orient_matrix_UB_12 -0.0093679000
_diffrn_orient_matrix_UB_13 0.0113803000
_diffrn_orient_matrix_UB_21 -0.0016605000
_diffrn_orient_matrix_UB_22 0.0099043000
_diffrn_orient_matrix_UB_23 0.0442172000
_diffrn_orient_matrix_UB_31 -0.0047604000
_diffrn_orient_matrix_UB_32 -0.1017250000
_diffrn_orient_matrix_UB_33 0.0032803000
_diffrn_radiation_collimation 0.3
_diffrn_radiation_monochromator 'Varimax focusing mirrors'
_diffrn_radiation_probe x-ray
_diffrn_radiation_type 'Cu K\a'
_diffrn_radiation_wavelength 1.54184
_diffrn_reflns_av_R_equivalents 0.0408
_diffrn_reflns_av_unetI/netI 0.0360
_diffrn_reflns_Laue_measured_fraction_full 0.997
_diffrn_reflns_Laue_measured_fraction_max 0.996
_diffrn_reflns_limit_h_max 37
_diffrn_reflns_limit_h_min -37
_diffrn_reflns_limit_k_max 11
_diffrn_reflns_limit_k_min -18
_diffrn_reflns_limit_l_max 41
_diffrn_reflns_limit_l_min -41
_diffrn_reflns_number 105990
_diffrn_reflns_point_group_measured_fraction_full 0.997
_diffrn_reflns_point_group_measured_fraction_max 0.996
_diffrn_reflns_theta_full 67.684
_diffrn_reflns_theta_max 68.249
_diffrn_reflns_theta_min 2.137
_diffrn_source 'Rotating anode'
_diffrn_source_current 30.0
_diffrn_source_power 1.2
_diffrn_source_target Cu
_diffrn_source_type 'Rigaku 007 HF'
_diffrn_source_voltage 40.0
_exptl_absorpt_coefficient_mu 19.619
_exptl_absorpt_correction_T_max 0.341
_exptl_absorpt_correction_T_min 0.076
_exptl_absorpt_correction_type analytical
_exptl_absorpt_process_details
;
CrysAlisPro 1.171.41.89a (Rigaku Oxford Diffraction, 2020)
Analytical numeric absorption correction using a multifaceted crystal
model based on expressions derived by R.C. Clark & J.S. Reid.
(Clark, R. C. & Reid, J. S. (1995). Acta Cryst. A51, 887-897)
Empirical absorption correction using spherical harmonics,
implemented in SCALE3 ABSPACK scaling algorithm.
;
_exptl_crystal_colour colourless
_exptl_crystal_colour_primary colourless
_exptl_crystal_density_diffrn 1.506
_exptl_crystal_description block
_exptl_crystal_F_000 6833
_exptl_crystal_size_max 0.28
_exptl_crystal_size_mid 0.17
_exptl_crystal_size_min 0.07
_refine_diff_density_max 0.987
_refine_diff_density_min -0.912
_refine_diff_density_rms 0.163
_refine_ls_extinction_method none
_refine_ls_goodness_of_fit_ref 1.057
_refine_ls_hydrogen_treatment constr
_refine_ls_matrix_type full
_refine_ls_number_parameters 1909
_refine_ls_number_reflns 29012
_refine_ls_number_restraints 1018
_refine_ls_restrained_S_all 1.041
_refine_ls_R_factor_all 0.0851
_refine_ls_R_factor_gt 0.0709
_refine_ls_shift/su_max 0.005
_refine_ls_shift/su_mean 0.000
_refine_ls_structure_factor_coef Fsqd
_refine_ls_weighting_details 'w=1/[\s^2^(Fo^2^)+(0.1118P)^2^+57.7252P] where P=(Fo^2^+2Fc^2^)/3'
_refine_ls_weighting_scheme calc
_refine_ls_wR_factor_gt 0.2087
_refine_ls_wR_factor_ref 0.2206
_reflns_Friedel_coverage 0.000
_reflns_number_gt 22571
_reflns_number_total 29012
_reflns_threshold_expression 'I > 2\s(I)'
_cod_data_source_file lt5059.cif
_cod_data_source_block BBA-8_12-Methoxy_CrystallineSponge
_cod_original_formula_sum 'C50.67 H46.70 I6 N12 O1.42 Zn3'
_cod_database_code 1569417
_shelx_shelxl_version_number 2018/3
_chemical_oxdiff_formula '(Zn3 I6 N12 H24 C36) (C15 H16 O3)2 (C6 H12)2'
_chemical_oxdiff_usercomment 'JP-9300-04 '
_shelx_space_group_comment
;
The symmetry employed for this shelxl refinement is uniquely defined
by the following loop, which should always be used as a source of
symmetry information in preference to the above space-group names.
They are only intended as comments.
;
_shelx_estimated_absorpt_t_max 0.340
_shelx_estimated_absorpt_t_min 0.073
_reflns_odcompleteness_completeness 99.59
_reflns_odcompleteness_iscentric 1
_reflns_odcompleteness_theta 68.13
_olex2_refinement_description
;
1. Fixed Uiso
 At 1.2 times of:
  All C(H) groups, All C(H,H) groups
 At 1.5 times of:
  All C(H,H,H) groups, All O(H) groups
2. Restrained distances
 C5B-C13B
 1.54 with sigma of 0.02
 O1B-C13B
 1.43 with sigma of 0.02
 O2B-C8B = O2B-C14B = O3B-C15B = O3B-C12B
 1.43 with sigma of 0.02
 C850-C851 = C850-C849 = C851-C852 = C852-C853 = C853-C854 = C854-C849
 1.54 with sigma of 0.02
 C841-C842 = C841-C840 = C842-C837 = C837-C838 = C838-C839 = C839-C840
 1.54 with sigma of 0.02
 C819-C820 = C819-C824 = C820-C821 = C821-C822 = C822-C823 = C823-C824
 1.54 with sigma of 0.02
 C1F-C1G = C1F-C1K = C1G-C1H = C1H-C1I = C1I-C1J = C1J-C1K
 1.54 with sigma of 0.02
 C834-C835 = C834-C833 = C835-C836 = C836-C831 = C831-C832 = C832-C833
 1.54 with sigma of 0.02
 C818-C817 = C818-C813 = C817-C816 = C816-C815 = C815-C814 = C814-C813
 1.54 with sigma of 0.02
 C857-C856 = C857-C858 = C856-C855 = C855-C860 = C860-C859 = C859-C858
 1.54 with sigma of 0.02
 C808-C809 = C808-C807 = C809-C810 = C810-C811 = C811-C812 = C812-C807
 1.54 with sigma of 0.02
 C828-C827 = C828-C829 = C827-C826 = C826-C825 = C825-C830 = C830-C829
 1.54 with sigma of 0.02
 C5B-O1B
 2.4 with sigma of 0.04
 C4B-C13B
 2.5 with sigma of 0.04
 C6B-C13B
 2.5 with sigma of 0.04
 C850-C852 = C850-C854 = C851-C853 = C852-C854 = C853-C849
 2.54 with sigma of 0.04
 C841-C837 = C841-C839 = C842-C838 = C837-C839 = C838-C840
 2.54 with sigma of 0.04
 C819-C821 = C819-C823 = C820-C822 = C821-C823 = C822-C824
 2.54 with sigma of 0.04
 C1F-C1H = C1F-C1J = C1G-C1I = C1H-C1J = C1I-C1K
 2.54 with sigma of 0.04
 C834-C836 = C834-C832 = C835-C831 = C836-C832 = C831-C833
 2.54 with sigma of 0.04
 C818-C816 = C818-C814 = C817-C815 = C816-C814 = C815-C813
 2.54 with sigma of 0.04
 C808-C810 = C808-C812 = C809-C811 = C810-C812 = C811-C807
 2.54 with sigma of 0.04
 C857-C855 = C857-C859 = C856-C860 = C855-C859 = C860-C858
 2.54 with sigma of 0.04
 C828-C826 = C828-C830 = C827-C825 = C826-C830 = C825-C829
 2.54 with sigma of 0.04
 C846-C847 \\sim C846-C845 \\sim C845-C844 \\sim C843-C844 \\sim C848-C843
\\sim C848-C847
 with sigma of 0.02
 C841-C839 \\sim C837-C839 \\sim C842-C840 \\sim C842-C838 \\sim C838-C840
\\sim C841-C837
 with sigma of 0.04
 C12B-C4B \\sim C4B-C8B
 with sigma of 0.04
 C850-C851 \\sim C851-C852 \\sim C852-C853 \\sim C853-C854 \\sim C854-C849
\\sim C849-C850
 with sigma of 0.02
 C3B-C7B \\sim C7B-C5B
 with sigma of 0.04
 C850-C854 \\sim C852-C854 \\sim C851-C849 \\sim C851-C853 \\sim C853-C849
\\sim C850-C852
 with sigma of 0.04
 C841-C842 \\sim C842-C837 \\sim C837-C838 \\sim C838-C839 \\sim C839-C840
\\sim C840-C841
 with sigma of 0.02
 C805-C804 \\sim C803-C804 \\sim C803-C802 \\sim C802-C801 \\sim C801-C806
\\sim C805-C806
 with sigma of 0.02
 C819-C820 \\sim C820-C821 \\sim C821-C822 \\sim C822-C823 \\sim C823-C824
\\sim C824-C819
 with sigma of 0.02
 C819-C823 \\sim C821-C823 \\sim C820-C824 \\sim C820-C822 \\sim C822-C824
\\sim C819-C821
 with sigma of 0.04
 C1F-C1J \\sim C1H-C1J \\sim C1G-C1K \\sim C1G-C1I \\sim C1I-C1K \\sim C1F-C1H
 with sigma of 0.04
 C1F-C1G \\sim C1G-C1H \\sim C1H-C1I \\sim C1I-C1J \\sim C1J-C1K \\sim C1K-C1F
 with sigma of 0.02
 C834-C835 \\sim C835-C836 \\sim C836-C831 \\sim C831-C832 \\sim C832-C833
\\sim C833-C834
 with sigma of 0.02
 C834-C832 \\sim C836-C832 \\sim C835-C833 \\sim C835-C831 \\sim C831-C833
\\sim C834-C836
 with sigma of 0.04
 C808-C809 \\sim C809-C810 \\sim C810-C811 \\sim C811-C812 \\sim C812-C807
\\sim C807-C808
 with sigma of 0.02
 C808-C812 \\sim C810-C812 \\sim C809-C807 \\sim C809-C811 \\sim C811-C807
\\sim C808-C810
 with sigma of 0.04
 C818-C817 \\sim C817-C816 \\sim C816-C815 \\sim C815-C814 \\sim C814-C813
\\sim C813-C818
 with sigma of 0.02
 C818-C814 \\sim C816-C814 \\sim C817-C813 \\sim C817-C815 \\sim C815-C813
\\sim C818-C816
 with sigma of 0.04
 C857-C856 \\sim C856-C855 \\sim C855-C860 \\sim C860-C859 \\sim C859-C858
\\sim C858-C857
 with sigma of 0.02
 C857-C859 \\sim C855-C859 \\sim C856-C858 \\sim C856-C860 \\sim C860-C858
\\sim C857-C855
 with sigma of 0.04
 C828-C827 \\sim C827-C826 \\sim C826-C825 \\sim C825-C830 \\sim C830-C829
\\sim C829-C828
 with sigma of 0.02
 C828-C830 \\sim C826-C830 \\sim C827-C829 \\sim C827-C825 \\sim C825-C829
\\sim C828-C826
 with sigma of 0.04
3. Restrained planarity
 C4B, C5B, C6B, C13B
 with sigma of 0.05
4. Uiso/Uaniso restraints and constraints
C850 \\sim C851 \\sim C852 \\sim C853 \\sim C854 \\sim C849: within 2A with
sigma of 0.04 and sigma for terminal atoms of 0.08 within 2A
C7B \\sim C4B \\sim C5B \\sim C3B \\sim C6B \\sim C13B \\sim C2B \\sim C12B
\\sim C8B \\sim C1B \\sim O1B \\sim C11B \\sim O3B \\sim C9B \\sim O2B \\sim
C10B \\sim C15B \\sim C14B: within 1.7A with sigma of 0.02 and sigma for
terminal atoms of 0.04 within 1.7A
C841 \\sim C842 \\sim C837 \\sim C838 \\sim C839 \\sim C840: within 2A with
sigma of 0.02 and sigma for terminal atoms of 0.04 within 2A
C845 \\sim C846 \\sim C844 \\sim C847 \\sim C843 \\sim C848: within 2A with
sigma of 0.04 and sigma for terminal atoms of 0.08 within 2A
C819 \\sim C820 \\sim C821 \\sim C822 \\sim C823 \\sim C824: within 2A with
sigma of 0.04 and sigma for terminal atoms of 0.08 within 2A
C1F \\sim C1G \\sim C1H \\sim C1I \\sim C1J \\sim C1K: within 2A with sigma of
0.04 and sigma for terminal atoms of 0.08 within 2A
C834 \\sim C835 \\sim C836 \\sim C831 \\sim C832 \\sim C833: within 2A with
sigma of 0.04 and sigma for terminal atoms of 0.08 within 2A
C818 \\sim C817 \\sim C816 \\sim C815 \\sim C814 \\sim C813: within 2A with
sigma of 0.04 and sigma for terminal atoms of 0.08 within 2A
C808 \\sim C809 \\sim C810 \\sim C811 \\sim C812 \\sim C807: within 2A with
sigma of 0.04 and sigma for terminal atoms of 0.08 within 2A
C857 \\sim C856 \\sim C855 \\sim C860 \\sim C859 \\sim C858: within 2A with
sigma of 0.04 and sigma for terminal atoms of 0.08 within 2A
C803 \\sim C802 \\sim C801 \\sim C806 \\sim C804 \\sim C805: within 1.7A with
sigma of 0.04 and sigma for terminal atoms of 0.08 within 1.7A
C828 \\sim C827 \\sim C826 \\sim C825 \\sim C830 \\sim C829: within 2A with
sigma of 0.04 and sigma for terminal atoms of 0.08 within 2A
5. Rigid body (RIGU) restrains
 C850, C851, C852, C853, C854, C849
 with sigma for 1-2 distances of 0.004 and sigma for 1-3 distances of 0.004
 C841, C842, C837, C838, C839, C840
 with sigma for 1-2 distances of 0.004 and sigma for 1-3 distances of 0.004
 C819, C820, C821, C822, C823, C824
 with sigma for 1-2 distances of 0.004 and sigma for 1-3 distances of 0.004
 C1F, C1G, C1H, C1I, C1J, C1K
 with sigma for 1-2 distances of 0.004 and sigma for 1-3 distances of 0.004
 C834, C835, C836, C831, C832, C833
 with sigma for 1-2 distances of 0.004 and sigma for 1-3 distances of 0.004
 C857, C856, C855, C860, C859, C858
 with sigma for 1-2 distances of 0.004 and sigma for 1-3 distances of 0.004
 C818, C817, C816, C815, C814, C813
 with sigma for 1-2 distances of 0.004 and sigma for 1-3 distances of 0.004
 C808, C809, C810, C811, C812, C807
 with sigma for 1-2 distances of 0.004 and sigma for 1-3 distances of 0.004
 C828, C827, C826, C825, C830, C829
 with sigma for 1-2 distances of 0.004 and sigma for 1-3 distances of 0.004
6. Others
 1*[Sof(I304)+Sof(I303)+Sof(Zn32)]+1*[Sof(I404)+Sof(Zn42)+Sof(I403)]+1*
 [Sof(I504)+Sof(I503)+Sof(Zn52)]=1 with esd of 0.00001
 Sof(I406)=Sof(Zn43)=Sof(I405)=1-FVAR(1)
 Sof(I305)=Sof(I306)=Sof(Zn33)=FVAR(1)
 Sof(I409)=Sof(Zn45)=Sof(I410)=1-FVAR(2)
 Sof(I310)=Sof(I309)=Sof(Zn35)=FVAR(2)
 Sof(I301)=Sof(I302)=1-FVAR(3)
 Sof(I401)=Sof(I402)=FVAR(3)
 Sof(I307)=Sof(I408)=1-FVAR(4)
 Sof(I308)=Sof(I407)=FVAR(4)
 Sof(I411)=1-FVAR(5)
 Sof(I311)=FVAR(5)
 Sof(I412)=1-FVAR(6)
 Sof(I312)=FVAR(6)
 Sof(I304)=Sof(I303)=Sof(Zn32)=FVAR(7)
 Sof(I404)=Sof(Zn42)=Sof(I403)=FVAR(8)
 Sof(I504)=Sof(I503)=Sof(Zn52)=FVAR(9)
 Fixed Sof: O2A(0.74074) O3A(0.74074) O1A(0.74074) H1A(0.74074) C4A(0.74074)
 C5A(0.74074) C6A(0.74074) H6A(0.74074) C1A(0.74074) H1AA(0.74074) C2A(0.74074)
 H2A(0.74074) C3A(0.74074) H3A(0.74074) C7A(0.74074) C12A(0.74074)
 C11A(0.74074) H11A(0.74074) C10A(0.74074) H10A(0.74074) C9A(0.74074)
 H9A(0.74074) C8A(0.74074) C14A(0.74074) H14A(0.74074) H14B(0.74074)
 H14C(0.74074) C13A(0.74074) H13A(0.74074) H13B(0.74074) C15A(0.74074)
 H15A(0.74074) H15B(0.74074) H15C(0.74074) C4B(0.20932) C5B(0.20932)
 C6B(0.20932) H6B(0.20932) C1B(0.20932) H1B(0.20932) C2B(0.20932) H2B(0.20932)
 C3B(0.20932) H3B(0.20932) C7B(0.20932) C12B(0.20932) C11B(0.20932)
 H11B(0.20932) C10B(0.20932) H10B(0.20932) C9B(0.20932) H9B(0.20932)
 C8B(0.20932) O2B(0.20932) O3B(0.20932) C802(0.31325) H80A(0.31325)
 H80B(0.31325) C806(0.31325) H80C(0.31325) H80D(0.31325) C804(0.31325)
 H80E(0.31325) H80F(0.31325) C801(0.31325) H80G(0.31325) H80H(0.31325)
 C845(0.28233) H84A(0.28233) H84B(0.28233) C846(0.28233) H84C(0.28233)
 H84D(0.28233) C847(0.28233) H84E(0.28233) H84F(0.28233) C843(0.28233)
 H84G(0.28233) H84H(0.28233) C848(0.28233) H84I(0.28233) H84J(0.28233)
 C844(0.28233) H84K(0.28233) H84L(0.28233) C803(0.31325) H80I(0.31325)
 H80J(0.31325) C805(0.31325) H80K(0.31325) H80L(0.31325) C15B(0.20932)
 H15D(0.20932) H15E(0.20932) H15F(0.20932) C14B(0.20932) H14D(0.20932)
 H14E(0.20932) H14F(0.20932) O1B(0.20932) H1BA(0.20932) C13B(0.20932)
 H13C(0.20932) H13D(0.20932) C834(0.17616) H83A(0.17616) H83B(0.17616)
 C835(0.17616) H83C(0.17616) H83D(0.17616) C836(0.17616) H83E(0.17616)
 H83F(0.17616) C831(0.17616) H83G(0.17616) H83H(0.17616) C832(0.17616)
 H83I(0.17616) H83J(0.17616) C833(0.17616) H83K(0.17616) H83L(0.17616)
 C1F(0.18714) H1FA(0.18714) H1FB(0.18714) C1G(0.18714) H1GA(0.18714)
 H1GB(0.18714) C1H(0.18714) H1HA(0.18714) H1HB(0.18714) C1I(0.18714)
 H1IA(0.18714) H1IB(0.18714) C1J(0.18714) H1JA(0.18714) H1JB(0.18714)
 C1K(0.18714) H1KA(0.18714) H1KB(0.18714) C818(0.20221) H81A(0.20221)
 H81B(0.20221) C817(0.20221) H81C(0.20221) H81D(0.20221) C816(0.20221)
 H81E(0.20221) H81F(0.20221) C815(0.20221) H81G(0.20221) H81H(0.20221)
 C814(0.20221) H81I(0.20221) H81J(0.20221) C813(0.20221) H81K(0.20221)
 H81L(0.20221) C808(0.23754) H80M(0.23754) H80N(0.23754) C809(0.23754)
 H80O(0.23754) H80P(0.23754) C810(0.23754) H81M(0.23754) H81N(0.23754)
 C811(0.23754) H81O(0.23754) H81P(0.23754) C812(0.23754) H81Q(0.23754)
 H81R(0.23754) C807(0.23754) H80Q(0.23754) H80R(0.23754) C857(0.1672)
 H85A(0.1672) H85B(0.1672) C856(0.1672) H85C(0.1672) H85D(0.1672) C855(0.1672)
 H85E(0.1672) H85F(0.1672) C860(0.1672) H86A(0.1672) H86B(0.1672) C859(0.1672)
 H85G(0.1672) H85H(0.1672) C858(0.1672) H85I(0.1672) H85J(0.1672) C841(0.33219)
 H84M(0.33219) H84N(0.33219) C842(0.33219) H84O(0.33219) H84P(0.33219)
 C837(0.33219) H83M(0.33219) H83N(0.33219) C838(0.33219) H83O(0.33219)
 H83P(0.33219) C839(0.33219) H83Q(0.33219) H83R(0.33219) C840(0.33219)
 H84Q(0.33219) H84R(0.33219) C850(0.13065) H85K(0.13065) H85L(0.13065)
 C851(0.13065) H85M(0.13065) H85N(0.13065) C852(0.13065) H85O(0.13065)
 H85P(0.13065) C853(0.13065) H85Q(0.13065) H85R(0.13065) C854(0.13065)
 H85S(0.13065) H85T(0.13065) C849(0.13065) H84S(0.13065) H84T(0.13065)
 C819(0.31531) H81S(0.31531) H81T(0.31531) C820(0.31531) H82A(0.31531)
 H82B(0.31531) C821(0.31531) H82C(0.31531) H82D(0.31531) C822(0.31531)
 H82E(0.31531) H82F(0.31531) C823(0.31531) H82G(0.31531) H82H(0.31531)
 C824(0.31531) H82I(0.31531) H82J(0.31531) C828(0.17269) H82K(0.17269)
 H82L(0.17269) C827(0.17269) H82M(0.17269) H82N(0.17269) C826(0.17269)
 H82O(0.17269) H82P(0.17269) C825(0.17269) H82Q(0.17269) H82R(0.17269)
 C830(0.17269) H83S(0.17269) H83T(0.17269) C829(0.17269) H82S(0.17269)
 H82T(0.17269)
 Fixed Uiso: C845(0.08) C846(0.08) C847(0.08) C843(0.08) C848(0.08) C844(0.08)
 C857(0.08) C856(0.08) C855(0.08) C860(0.08) C859(0.08) C858(0.08) C841(0.08)
 C842(0.08) C837(0.08) C838(0.08) C839(0.08) C840(0.08) C850(0.08) C851(0.08)
 C852(0.08) C853(0.08) C854(0.08) C849(0.08) I504(0.08) I503(0.08) Zn52(0.08)
7.a Secondary CH2 refined with riding coordinates:
 C13A(H13A,H13B), C802(H80A,H80B), C806(H80C,H80D), C804(H80E,H80F), C801(H80G,
 H80H), C845(H84A,H84B), C846(H84C,H84D), C847(H84E,H84F), C843(H84G,H84H),
 C848(H84I,H84J), C844(H84K,H84L), C803(H80I,H80J), C805(H80K,H80L), C13B(H13C,
 H13D), C834(H83A,H83B), C835(H83C,H83D), C836(H83E,H83F), C831(H83G,H83H),
 C832(H83I,H83J), C833(H83K,H83L), C1F(H1FA,H1FB), C1G(H1GA,H1GB), C1H(H1HA,
 H1HB), C1I(H1IA,H1IB), C1J(H1JA,H1JB), C1K(H1KA,H1KB), C818(H81A,H81B),
 C817(H81C,H81D), C816(H81E,H81F), C815(H81G,H81H), C814(H81I,H81J), C813(H81K,
 H81L), C808(H80M,H80N), C809(H80O,H80P), C810(H81M,H81N), C811(H81O,H81P),
 C812(H81Q,H81R), C807(H80Q,H80R), C857(H85A,H85B), C856(H85C,H85D), C855(H85E,
 H85F), C860(H86A,H86B), C859(H85G,H85H), C858(H85I,H85J), C841(H84M,H84N),
 C842(H84O,H84P), C837(H83M,H83N), C838(H83O,H83P), C839(H83Q,H83R), C840(H84Q,
 H84R), C850(H85K,H85L), C851(H85M,H85N), C852(H85O,H85P), C853(H85Q,H85R),
 C854(H85S,H85T), C849(H84S,H84T), C819(H81S,H81T), C820(H82A,H82B), C821(H82C,
 H82D), C822(H82E,H82F), C823(H82G,H82H), C824(H82I,H82J), C828(H82K,H82L),
 C827(H82M,H82N), C826(H82O,H82P), C825(H82Q,H82R), C830(H83S,H83T), C829(H82S,
 H82T)
7.b Aromatic/amide H refined with riding coordinates:
 C333(H333), C322(H322), C315(H315), C332(H332), C328(H328), C369(H369),
 C314(H314), C351(H351), C350(H350), C320(H320), C348(H348), C335(H335),
 C336(H336), C349(H349), C329(H329), C323(H323), C331(H331), C317(H317),
 C353(H353), C319(H319), C364(H364), C358(H358), C340(H340), C365(H365),
 C304(H304), C355(H355), C368(H368), C354(H354), C356(H356), C367(H367),
 C330(H330), C359(H359), C366(H366), C313(H313), C305(H305), C318(H318),
 C341(H341), C6A(H6A), C1A(H1AA), C2A(H2A), C3A(H3A), C371(H371), C312(H312),
 C337(H337), C11A(H11A), C10A(H10A), C9A(H9A), C338(H338), C347(H347),
 C346(H346), C372(H372), C310(H310), C311(H311), C302(H302), C301(H301),
 C6B(H6B), C1B(H1B), C2B(H2B), C3B(H3B), C11B(H11B), C10B(H10B), C9B(H9B)
7.c Fitted hexagon refined as free rotating group:
 C4A(C5A,C6A,C1A,C2A,C3A), C7A(C12A,C11A,C10A,C9A,C8A), C4B(C5B,C6B,C1B,C2B,
 C3B), C7B(C12B,C11B,C10B,C9B,C8B)
7.d Tetrahedral OH refined with everything fixed:
 O1B(H1BA)
7.e Idealised Me refined with everything fixed:
 C15B(H15D,H15E,H15F), C14B(H14D,H14E,H14F)
7.f Idealised Me refined as rotating group:
 C14A(H14A,H14B,H14C), C15A(H15A,H15B,H15C)
7.g Idealised tetrahedral OH refined as rotating group:
 O1A(H1A)
;
_olex2_date_sample_data_collection 2022-03-07
_olex2_date_sample_submission 2022-03-07
_olex2_submission_original_sample_id 'Benzyl Biaryl Alcohol-8,12-Methoxy'
_olex2_submission_special_instructions 'No special instructions were received'
_oxdiff_exptl_absorpt_empirical_details
;
Empirical correction (ABSPACK) includes:
- Absorption correction using spherical harmonics
- Frame scaling
- Detector area scaling
- B-factor correction
;
_oxdiff_exptl_absorpt_empirical_full_max 3.553
_oxdiff_exptl_absorpt_empirical_full_min 0.502

loop_
_space_group_symop_operation_xyz
'x, y, z'
'-x+1/2, y, -z+1/2'
'-x, -y, -z'
'x-1/2, -y, z-1/2'

loop_
_atom_site_label
_atom_site_type_symbol
_atom_site_fract_x
_atom_site_fract_y
_atom_site_fract_z
_atom_site_U_iso_or_equiv
_atom_site_adp_type
_atom_site_occupancy
_atom_site_site_symmetry_order
_atom_site_calc_flag
_atom_site_refinement_flags_posn
_atom_site_refinement_flags_adp
_atom_site_refinement_flags_occupancy
_atom_site_disorder_assembly
_atom_site_disorder_group
I305 I 0.38282(15) 1.3868(4) 0.2411(4) 0.0920(16) Uani 0.54(2) 1 d . . P A 1
I311 I 0.0884(3) 0.9940(5) 0.3502(2) 0.0810(14) Uani 0.58(5) 1 d . . P B 1
I304 I 0.70448(7) 0.98171(17) 0.01010(8) 0.0676(4) Uani 0.588(3) 1 d . . P C 10
I306 I 0.4342(3) 1.4784(6) 0.1348(3) 0.139(2) Uani 0.54(2) 1 d . . P A 1
I401 I 0.60534(10) 0.5043(3) 0.36522(10) 0.0824(15) Uani 0.49(2) 1 d . . P D 1
I308 I 0.17195(15) 0.5409(3) -0.00606(12) 0.170(2) Uani 0.620(12) 1 d . . P E 1
I407 I 0.27653(6) 0.53675(13) 0.10035(8) 0.0857(8) Uani 0.620(12) 1 d . . P E 1
I303 I 0.80169(11) 0.9042(2) 0.11748(11) 0.0862(7) Uani 0.588(3) 1 d . . P C 10
I310 I -0.14109(10) 0.10390(17) 0.22723(10) 0.0971(7) Uani 0.759(9) 1 d . . P F 1
I312 I -0.01413(14) 0.8346(5) 0.3941(2) 0.0994(14) Uani 0.68(5) 1 d . . P B 1
I402 I 0.49839(12) 0.6737(4) 0.40041(17) 0.0963(14) Uani 0.49(2) 1 d . . P D 1
I309 I -0.06809(7) 0.00508(13) 0.13490(13) 0.1031(11) Uani 0.759(9) 1 d . . P F 1
Zn33 Zn 0.4055(3) 1.3563(8) 0.1759(4) 0.0673(19) Uani 0.54(2) 1 d . . P A 1
Zn31 Zn 0.57144(4) 0.65227(8) 0.37933(3) 0.0769(4) Uani 1 1 d . . . . .
Zn36 Zn 0.05267(4) 0.84661(8) 0.36842(4) 0.0770(4) Uani 1 1 d . . . . .
Zn34 Zn 0.20496(5) 0.59627(7) 0.06111(4) 0.0821(4) Uani 1 1 d . . . . .
Zn35 Zn -0.10496(16) 0.1232(4) 0.16873(15) 0.0713(11) Uani 0.759(9) 1 d . . P F 1
Zn32 Zn 0.7281(2) 0.8864(6) 0.0713(2) 0.0605(9) Uani 0.588(3) 1 d . . P C 10
N309 N 0.22991(19) 1.1894(3) 0.03901(17) 0.0483(13) Uani 1 1 d . . . . .
N308 N 0.24922(19) 1.0585(3) 0.07688(17) 0.0491(13) Uani 1 1 d . . . . .
N302 N 0.5380(2) 0.9761(4) 0.22950(19) 0.0555(14) Uani 1 1 d . . . . .
N310 N 0.1900(2) 1.0565(4) 0.02187(18) 0.0532(14) Uani 1 1 d . . . . .
N316 N 0.01724(19) 0.5163(4) 0.22080(19) 0.0561(15) Uani 1 1 d . . . . .
N306 N 0.4578(2) 1.2577(4) 0.1870(2) 0.0621(17) Uani 1 1 d . . . . .
N320 N 0.2232(2) 0.7024(4) 0.5207(2) 0.0652(18) Uani 1 1 d . . . . .
N314 N 0.0730(2) 0.5991(4) 0.20112(19) 0.0588(15) Uani 1 1 d . . . . .
N322 N 0.2445(2) 0.5764(4) 0.5615(2) 0.0633(17) Uani 1 1 d . . . . .
N307 N 0.3611(2) 1.2840(4) 0.1388(2) 0.0643(18) Uani 1 1 d . . . . .
N301 N 0.5679(2) 0.7344(5) 0.3305(2) 0.0645(17) Uani 1 1 d . . . . .
N315 N 0.0481(2) 0.4661(4) 0.1669(2) 0.0642(17) Uani 1 1 d . . . . .
N312 N 0.2092(3) 0.7349(4) 0.0593(2) 0.0690(18) Uani 1 1 d . . . . .
N321 N 0.1876(2) 0.5642(4) 0.5047(2) 0.0669(18) Uani 1 1 d . . . . .
N304 N 0.5681(2) 1.0243(4) 0.1755(2) 0.0613(16) Uani 1 1 d . . . . .
N313 N 0.1604(3) 0.5786(4) 0.0964(2) 0.074(2) Uani 1 1 d . . . . .
N318 N 0.0447(2) 0.7677(5) 0.3187(2) 0.0673(18) Uani 1 1 d . . . . .
N311 N 0.1145(2) 1.2800(4) -0.0774(2) 0.070(2) Uani 1 1 d . . . . .
N317 N -0.0590(2) 0.2263(5) 0.1799(3) 0.078(2) Uani 1 1 d . . . . .
N323 N 0.2187(3) 0.2491(5) 0.5561(3) 0.0727(19) Uani 1 1 d . . . . .
N303 N 0.5947(3) 0.8936(5) 0.2108(2) 0.0676(18) Uani 1 1 d . . . . .
N319 N 0.1018(3) 0.7823(5) 0.4078(2) 0.077(2) Uani 1 1 d . . . . .
C325 C 0.1978(2) 1.1432(4) 0.0173(2) 0.0486(15) Uani 1 1 d . . . . .
N324 N 0.3496(2) 0.8077(4) 0.6248(2) 0.076(2) Uani 1 1 d . . . . .
C352 C 0.0439(3) 0.6501(5) 0.2567(2) 0.0597(19) Uani 1 1 d . . . . .
C324 C 0.2545(2) 1.1444(4) 0.0685(2) 0.0479(15) Uani 1 1 d . . . . .
C306 C 0.5663(3) 0.9075(5) 0.2335(2) 0.0618(19) Uani 1 1 d . . . . .
C308 C 0.5419(2) 1.0328(5) 0.2002(2) 0.0550(17) Uani 1 1 d . . . . .
C316 C 0.5138(2) 1.1139(5) 0.1964(2) 0.0543(17) Uani 1 1 d . . . . .
C343 C 0.0209(3) 0.4582(5) 0.1920(2) 0.060(2) Uani 1 1 d . . . . .
C334 C 0.2140(2) 0.9190(4) 0.0551(2) 0.0521(16) Uani 1 1 d . . . . .
C321 C 0.2912(2) 1.1928(4) 0.0939(2) 0.0525(17) Uani 1 1 d . . . . .
C326 C 0.2181(2) 1.0173(4) 0.0513(2) 0.0510(16) Uani 1 1 d . . . . .
C327 C 0.1685(2) 1.1911(5) -0.0152(2) 0.0542(17) Uani 1 1 d . . . . .
C303 C 0.5668(3) 0.8468(5) 0.2665(2) 0.0603(19) Uani 1 1 d . . . . .
O2A O 0.2558(3) 0.9711(6) 0.1855(3) 0.085(3) Uani 0.7407 1 d . . P . .
O3A O 0.3918(3) 0.9259(6) 0.2667(3) 0.078(2) Uani 0.7407 1 d . . P . .
C333 C 0.2361(3) 0.8724(5) 0.0876(3) 0.0601(19) Uani 1 1 d . . . . .
H333 H 0.253601 0.903079 0.109319 0.072 Uiso 1 1 calc R U . . .
C345 C -0.0060(3) 0.3762(5) 0.1889(3) 0.062(2) Uani 1 1 d . . . . .
N305 N 0.6788(3) 0.9053(5) 0.1038(3) 0.087(2) Uani 1 1 d . . . . .
C322 C 0.3182(3) 1.1519(5) 0.1250(3) 0.065(2) Uani 1 1 d . . . . .
H322 H 0.313382 1.091638 0.131456 0.078 Uiso 1 1 calc R U . . .
C339 C 0.1034(3) 0.5520(5) 0.1461(3) 0.065(2) Uani 1 1 d . . . . .
C315 C 0.4908(3) 1.1356(5) 0.2254(3) 0.063(2) Uani 1 1 d . . . . .
H315 H 0.494394 1.100829 0.248937 0.075 Uiso 1 1 calc R U . . .
C332 C 0.2326(3) 0.7806(5) 0.0883(2) 0.063(2) Uani 1 1 d . . . . .
H332 H 0.247802 0.749330 0.111013 0.075 Uiso 1 1 calc R U . . .
C362 C 0.2479(3) 0.6618(5) 0.5517(3) 0.062(2) Uani 1 1 d . . . . .
C309 C 0.6233(3) 0.9369(6) 0.1540(3) 0.072(2) Uani 1 1 d . . . . .
C360 C 0.1929(3) 0.6502(5) 0.4995(3) 0.065(2) Uani 1 1 d . . . . .
C344 C 0.0450(3) 0.5852(5) 0.2239(2) 0.0584(19) Uani 1 1 d . . . . .
C328 C 0.1775(3) 1.2767(5) -0.0254(2) 0.063(2) Uani 1 1 d . . . . .
H328 H 0.202385 1.306810 -0.010898 0.075 Uiso 1 1 calc R U . . .
C307 C 0.5932(3) 0.9519(5) 0.1816(3) 0.066(2) Uani 1 1 d . . . . .
C369 C 0.2896(3) 0.8025(6) 0.5703(3) 0.073(2) Uani 1 1 d . . . . .
H369 H 0.271498 0.832611 0.548757 0.087 Uiso 1 1 calc R U . . .
C314 C 0.4631(2) 1.2068(5) 0.2202(2) 0.0589(18) Uani 1 1 d . . . . .
H314 H 0.447425 1.220753 0.240127 0.071 Uiso 1 1 calc R U . . .
C351 C 0.0684(3) 0.7260(6) 0.2598(3) 0.069(2) Uani 1 1 d . . . . .
H351 H 0.085523 0.739443 0.240943 0.083 Uiso 1 1 calc R U . . .
C363 C 0.2151(3) 0.4318(5) 0.5427(3) 0.0614(19) Uani 1 1 d . . . . .
C370 C 0.2834(3) 0.7143(5) 0.5773(3) 0.065(2) Uani 1 1 d . . . . .
C357 C 0.1616(3) 0.6962(5) 0.4664(3) 0.072(2) Uani 1 1 d . . . . .
C350 C 0.0675(3) 0.7828(6) 0.2913(3) 0.076(3) Uani 1 1 d . . . . .
H350 H 0.084344 0.835810 0.293367 0.091 Uiso 1 1 calc R U . . .
C320 C 0.2997(3) 1.2805(5) 0.0857(3) 0.071(2) Uani 1 1 d . . . . .
H320 H 0.281453 1.310805 0.064274 0.086 Uiso 1 1 calc R U . . .
C348 C -0.0585(3) 0.2825(6) 0.2093(3) 0.075(3) Uani 1 1 d . . . . .
H348 H -0.076705 0.270867 0.227513 0.090 Uiso 1 1 calc R U . . .
C335 C 0.1886(3) 0.8701(5) 0.0258(3) 0.072(2) Uani 1 1 d . . . . .
H335 H 0.171532 0.899497 0.003395 0.087 Uiso 1 1 calc R U . . .
C336 C 0.1873(4) 0.7791(5) 0.0283(3) 0.078(3) Uani 1 1 d . . . . .
H336 H 0.170075 0.746644 0.007026 0.094 Uiso 1 1 calc R U . . .
C349 C -0.0325(3) 0.3583(6) 0.2151(3) 0.073(2) Uani 1 1 d . . . . .
H349 H -0.032922 0.397070 0.236821 0.087 Uiso 1 1 calc R U . . .
C329 C 0.1503(3) 1.3188(5) -0.0567(2) 0.068(2) Uani 1 1 d . . . . .
H329 H 0.157311 1.377410 -0.063710 0.081 Uiso 1 1 calc R U . . .
C342 C 0.0726(3) 0.5386(5) 0.1732(2) 0.062(2) Uani 1 1 d . . . . .
C323 C 0.3526(3) 1.1992(5) 0.1471(3) 0.074(3) Uani 1 1 d . . . . .
H323 H 0.370893 1.170563 0.168918 0.089 Uiso 1 1 calc R U . . .
C331 C 0.1312(3) 1.1505(5) -0.0369(3) 0.079(3) Uani 1 1 d . . . . .
H331 H 0.123708 1.091407 -0.031004 0.095 Uiso 1 1 calc R U . . .
C361 C 0.2152(3) 0.5297(5) 0.5360(3) 0.063(2) Uani 1 1 d . . . . .
C317 C 0.5096(3) 1.1679(6) 0.1642(3) 0.078(3) Uani 1 1 d . . . . .
H317 H 0.525876 1.156616 0.144432 0.094 Uiso 1 1 calc R U . . .
C353 C 0.0177(4) 0.6370(6) 0.2828(3) 0.079(3) Uani 1 1 d . . . . .
H353 H -0.001569 0.587555 0.279783 0.095 Uiso 1 1 calc R U . . .
O1A O 0.2902(3) 0.7587(7) 0.3068(3) 0.090(3) Uani 0.7407 1 d . . P . .
H1A H 0.303279 0.756876 0.330655 0.136 Uiso 0.7407 1 calc R U P . .
C319 C 0.3345(3) 1.3235(5) 0.1086(3) 0.078(3) Uani 1 1 d . . . . .
H319 H 0.339817 1.383854 0.102707 0.093 Uiso 1 1 calc R U . . .
C364 C 0.1912(3) 0.3737(6) 0.5164(3) 0.077(3) Uani 1 1 d . . . . .
H364 H 0.172457 0.395137 0.492937 0.093 Uiso 1 1 calc R U . . .
C358 C 0.1658(3) 0.7856(6) 0.4590(3) 0.079(3) Uani 1 1 d . . . . .
H358 H 0.189173 0.819130 0.474039 0.095 Uiso 1 1 calc R U . . .
C340 C 0.1385(4) 0.6070(7) 0.1571(4) 0.089(3) Uani 1 1 d . . . . .
H340 H 0.143816 0.637109 0.181911 0.107 Uiso 1 1 calc R U . . .
C365 C 0.1946(3) 0.2826(6) 0.5243(3) 0.080(3) Uani 1 1 d . . . . .
H365 H 0.178370 0.242877 0.505397 0.096 Uiso 1 1 calc R U . . .
C304 C 0.5331(3) 0.8398(7) 0.2840(4) 0.091(3) Uani 1 1 d . . . . .
H304 H 0.507621 0.873800 0.274476 0.109 Uiso 1 1 calc R U . . .
C355 C 0.0984(3) 0.6944(6) 0.4150(3) 0.090(3) Uani 1 1 d . . . . .
H355 H 0.074683 0.662512 0.399601 0.108 Uiso 1 1 calc R U . . .
C368 C 0.3235(3) 0.8473(5) 0.5959(3) 0.073(3) Uani 1 1 d . . . . .
H368 H 0.327387 0.909197 0.591834 0.088 Uiso 1 1 calc R U . . .
C354 C 0.0192(4) 0.6965(6) 0.3142(3) 0.080(3) Uani 1 1 d . . . . .
H354 H 0.001540 0.685693 0.332945 0.096 Uiso 1 1 calc R U . . .
C356 C 0.1276(3) 0.6481(6) 0.4437(3) 0.089(3) Uani 1 1 d . . . . .
H356 H 0.124536 0.585969 0.447697 0.106 Uiso 1 1 calc R U . . .
C367 C 0.2409(4) 0.3965(6) 0.5765(3) 0.081(3) Uani 1 1 d . . . . .
H367 H 0.257824 0.434560 0.595821 0.098 Uiso 1 1 calc R U . . .
C330 C 0.1051(3) 1.1985(6) -0.0675(3) 0.085(3) Uani 1 1 d . . . . .
H330 H 0.079369 1.171300 -0.081944 0.102 Uiso 1 1 calc R U . . .
C359 C 0.1360(3) 0.8253(6) 0.4297(3) 0.082(3) Uani 1 1 d . . . . .
H359 H 0.139548 0.886678 0.424418 0.099 Uiso 1 1 calc R U . . .
C366 C 0.2420(4) 0.3050(6) 0.5821(3) 0.085(3) Uani 1 1 d . . . . .
H366 H 0.260057 0.281322 0.605424 0.102 Uiso 1 1 calc R U . . .
C313 C 0.6183(4) 0.9791(7) 0.1184(3) 0.091(3) Uani 1 1 d . . . . .
H313 H 0.595198 1.020351 0.110513 0.110 Uiso 1 1 calc R U . . .
C305 C 0.5350(3) 0.7816(7) 0.3170(3) 0.087(3) Uani 1 1 d . . . . .
H305 H 0.510711 0.778212 0.329248 0.105 Uiso 1 1 calc R U . . .
C318 C 0.4810(4) 1.2403(7) 0.1604(3) 0.086(3) Uani 1 1 d . . . . .
H318 H 0.478395 1.278105 0.137851 0.103 Uiso 1 1 calc R U . . .
C341 C 0.1662(4) 0.6172(7) 0.1305(4) 0.095(3) Uani 1 1 d . . . . .
H341 H 0.190803 0.654884 0.138094 0.114 Uiso 1 1 calc R U . . .
C4A C 0.3205(3) 0.8544(3) 0.2164(2) 0.064(3) Uani 0.7407 1 d G . P . .
C5A C 0.3147(3) 0.7915(5) 0.2445(2) 0.079(4) Uani 0.7407 1 d G . P . .
C6A C 0.3133(3) 0.7013(4) 0.2350(3) 0.097(5) Uani 0.7407 1 d G . P . .
H6A H 0.309359 0.658337 0.254251 0.116 Uiso 0.7407 1 calc R U P . .
C1A C 0.3176(2) 0.6740(3) 0.1975(3) 0.087(5) Uani 0.7407 1 d G . P . .
H1AA H 0.316654 0.612346 0.191032 0.104 Uiso 0.7407 1 calc R U P . .
C2A C 0.3234(2) 0.7369(5) 0.1694(2) 0.078(4) Uani 0.7407 1 d G . P . .
H2A H 0.326334 0.718202 0.143718 0.093 Uiso 0.7407 1 calc R U P . .
C3A C 0.3248(2) 0.8271(4) 0.1788(2) 0.069(3) Uani 0.7407 1 d G . P . .
H3A H 0.328719 0.870049 0.159622 0.083 Uiso 0.7407 1 calc R U P . .
C371 C 0.3096(4) 0.6725(6) 0.6086(4) 0.107(5) Uani 1 1 d . . . . .
H371 H 0.305259 0.612036 0.614925 0.128 Uiso 1 1 calc R U . . .
C312 C 0.6462(4) 0.9625(8) 0.0941(4) 0.102(4) Uani 1 1 d . . . . .
H312 H 0.642241 0.992847 0.069375 0.122 Uiso 1 1 calc R U . . .
C337 C 0.1259(4) 0.5268(8) 0.0852(4) 0.092(3) Uani 1 1 d . . . . .
H337 H 0.121126 0.498893 0.059928 0.111 Uiso 1 1 calc R U . . .
C7A C 0.3236(3) 0.9530(3) 0.2261(2) 0.065(3) Uani 0.7407 1 d G . P . .
C12A C 0.3607(2) 0.9865(5) 0.2509(2) 0.076(3) Uani 0.7407 1 d G . P . .
C11A C 0.3643(3) 1.0773(6) 0.2589(3) 0.102(6) Uani 0.7407 1 d G . P . .
H11A H 0.389693 1.100254 0.275882 0.123 Uiso 0.7407 1 calc R U P . .
C10A C 0.3308(4) 1.1346(3) 0.2422(3) 0.104(6) Uani 0.7407 1 d G . P . .
H10A H 0.333212 1.196667 0.247726 0.125 Uiso 0.7407 1 calc R U P . .
C9A C 0.2936(3) 1.1011(5) 0.2174(3) 0.091(5) Uani 0.7407 1 d G . P . .
H9A H 0.270708 1.140203 0.205988 0.109 Uiso 0.7407 1 calc R U P . .
C8A C 0.2901(3) 1.0102(5) 0.2093(2) 0.081(4) Uani 0.7407 1 d G . P . .
C338 C 0.0967(4) 0.5123(8) 0.1097(3) 0.093(3) Uani 1 1 d . . . . .
H338 H 0.072126 0.474963 0.101148 0.111 Uiso 1 1 calc R U . . .
C347 C -0.0327(4) 0.2437(8) 0.1552(4) 0.107(4) Uani 1 1 d . . . . .
H347 H -0.033054 0.204032 0.133604 0.129 Uiso 1 1 calc R U . . .
C346 C -0.0051(4) 0.3157(7) 0.1591(4) 0.097(3) Uani 1 1 d . . . . .
H346 H 0.014157 0.323497 0.141534 0.117 Uiso 1 1 calc R U . . .
C372 C 0.3429(4) 0.7228(7) 0.6305(4) 0.116(5) Uani 1 1 d . . . . .
H372 H 0.362533 0.693604 0.651345 0.139 Uiso 1 1 calc R U . . .
C310 C 0.6570(5) 0.8755(9) 0.1642(4) 0.111(5) Uani 1 1 d . . . . .
H310 H 0.661619 0.843933 0.188602 0.133 Uiso 1 1 calc R U . . .
C311 C 0.6837(5) 0.8619(9) 0.1372(4) 0.112(5) Uani 1 1 d . . . . .
H311 H 0.706485 0.819364 0.143468 0.134 Uiso 1 1 calc R U . . .
C14A C 0.2170(6) 1.0259(12) 0.1702(5) 0.111(6) Uani 0.7407 1 d . . P . .
H14A H 0.223512 1.069072 0.150907 0.166 Uiso 0.7407 1 calc R U P . .
H14B H 0.208497 1.057627 0.192248 0.166 Uiso 0.7407 1 calc R U P . .
H14C H 0.193085 0.987207 0.157213 0.166 Uiso 0.7407 1 calc R U P . .
C13A C 0.3109(6) 0.8205(9) 0.2861(5) 0.101(5) Uani 0.7407 1 d . . P . .
H13A H 0.340403 0.832059 0.301888 0.121 Uiso 0.7407 1 calc R U P . .
H13B H 0.294639 0.877370 0.283921 0.121 Uiso 0.7407 1 calc R U P . .
C302 C 0.6022(5) 0.7953(12) 0.2816(5) 0.145(7) Uani 1 1 d . . . . .
H302 H 0.626569 0.795015 0.269393 0.174 Uiso 1 1 calc R U . . .
C301 C 0.6022(5) 0.7437(11) 0.3150(5) 0.144(7) Uani 1 1 d . . . . .
H301 H 0.628161 0.713740 0.327135 0.172 Uiso 1 1 calc R U . . .
C15A C 0.4300(5) 0.9583(12) 0.2917(7) 0.130(8) Uani 0.7407 1 d . . P . .
H15A H 0.444639 0.999633 0.276760 0.196 Uiso 0.7407 1 calc R U P . .
H15B H 0.449388 0.908239 0.301276 0.196 Uiso 0.7407 1 calc R U P . .
H15C H 0.422595 0.989481 0.314392 0.196 Uiso 0.7407 1 calc R U P . .
I406 I 0.43945(12) 1.4620(3) 0.12760(19) 0.0862(13) Uani 0.46(2) 1 d . . P A 2
Zn43 Zn 0.4158(3) 1.3544(9) 0.1736(5) 0.0606(17) Uani 0.46(2) 1 d . . P A 2
I405 I 0.3811(2) 1.3931(5) 0.2312(4) 0.0943(18) Uani 0.46(2) 1 d . . P A 2
I409 I -0.06267(16) 0.0255(4) 0.1115(4) 0.104(2) Uani 0.241(9) 1 d . . P F 2
Zn45 Zn -0.0986(6) 0.1295(11) 0.1557(5) 0.074(3) Uani 0.241(9) 1 d . . P F 2
I410 I -0.1270(3) 0.0873(6) 0.2166(3) 0.091(2) Uani 0.241(9) 1 d . . P F 2
I404 I 0.6879(2) 0.9701(3) -0.00206(17) 0.117(2) Uani 0.365(3) 1 d . . P C 11
Zn42 Zn 0.7160(4) 0.8875(10) 0.0622(4) 0.096(4) Uani 0.365(3) 1 d . . P C 11
I403 I 0.7933(2) 0.9140(4) 0.1049(2) 0.132(3) Uani 0.365(3) 1 d . . P C 11
I301 I 0.6085(2) 0.5145(4) 0.36233(19) 0.192(4) Uani 0.51(2) 1 d . . P D 2
I302 I 0.5013(2) 0.6521(9) 0.40051(18) 0.165(3) Uani 0.51(2) 1 d . . P D 2
I307 I 0.2803(2) 0.5465(4) 0.0943(3) 0.216(5) Uani 0.380(12) 1 d . . P E 2
I408 I 0.17179(11) 0.5339(3) -0.00783(10) 0.0745(12) Uani 0.380(12) 1 d . . P E 2
C4B C 0.7327(12) 0.7597(18) 0.2628(10) 0.100(8) Uani 0.2093 1 d DG U P G -1
C5B C 0.7580(10) 0.7692(19) 0.2345(9) 0.099(9) Uani 0.2093 1 d DG U P G -1
C6B C 0.7724(11) 0.853(2) 0.2261(9) 0.095(10) Uani 0.2093 1 d DG U P G -1
H6B H 0.789674 0.859763 0.206692 0.114 Uiso 0.2093 1 calc R U P G -1
C1B C 0.7616(14) 0.9276(18) 0.2460(11) 0.098(11) Uani 0.2093 1 d G U P G -1
H1B H 0.771490 0.985022 0.240312 0.118 Uiso 0.2093 1 calc R U P G -1
C2B C 0.7364(14) 0.9181(18) 0.2744(10) 0.095(11) Uani 0.2093 1 d G U P G -1
H2B H 0.728990 0.968914 0.288059 0.114 Uiso 0.2093 1 calc R U P G -1
C3B C 0.7219(12) 0.834(2) 0.2828(9) 0.100(10) Uani 0.2093 1 d DG U P G -1
H3B H 0.704675 0.827547 0.302186 0.120 Uiso 0.2093 1 calc R U P G -1
C7B C 0.7217(10) 0.670(2) 0.2753(10) 0.107(8) Uani 0.2093 1 d DG U P G -1
C12B C 0.6830(10) 0.629(2) 0.2573(10) 0.113(9) Uani 0.2093 1 d DG U P G -1
C11B C 0.6739(11) 0.543(3) 0.2684(11) 0.114(10) Uani 0.2093 1 d G U P G -1
H11B H 0.647465 0.515402 0.256114 0.137 Uiso 0.2093 1 calc R U P G -1
C10B C 0.7035(13) 0.499(2) 0.2975(11) 0.115(10) Uani 0.2093 1 d G U P G -1
H10B H 0.697266 0.439917 0.305051 0.138 Uiso 0.2093 1 calc R U P G -1
C9B C 0.7422(12) 0.540(2) 0.3155(10) 0.111(10) Uani 0.2093 1 d G U P G -1
H9B H 0.762404 0.508963 0.335331 0.134 Uiso 0.2093 1 calc R U P G -1
C8B C 0.7513(9) 0.625(2) 0.3044(9) 0.100(8) Uani 0.2093 1 d DG U P G -1
I411 I 0.0785(11) 0.9924(7) 0.3565(8) 0.111(4) Uani 0.42(5) 1 d . . P B 2
O2B O 0.7909(11) 0.665(3) 0.3242(9) 0.111(9) Uani 0.2093 1 d D U P G -1
O3B O 0.6620(14) 0.684(3) 0.2248(11) 0.121(10) Uani 0.2093 1 d D U P G -1
C802 C 0.5836(15) 0.803(4) -0.0483(13) 0.138(13) Uani 0.3133 1 d D U P . .
H80A H 0.613255 0.828452 -0.044491 0.166 Uiso 0.3133 1 calc R U P . .
H80B H 0.579751 0.756363 -0.068889 0.166 Uiso 0.3133 1 calc R U P . .
C806 C 0.5604(19) 0.938(4) -0.0316(11) 0.143(14) Uani 0.3133 1 d D U P . .
H80C H 0.538388 0.984797 -0.040042 0.171 Uiso 0.3133 1 calc R U P . .
H80D H 0.589466 0.963088 -0.031169 0.171 Uiso 0.3133 1 calc R U P . .
C804 C 0.5846(15) 0.834(3) 0.0160(14) 0.124(12) Uani 0.3133 1 d D U P . .
H80E H 0.615430 0.852299 0.019786 0.149 Uiso 0.3133 1 calc R U P . .
H80F H 0.579688 0.808856 0.041204 0.149 Uiso 0.3133 1 calc R U P . .
C801 C 0.5528(19) 0.868(3) -0.0571(14) 0.154(15) Uani 0.3133 1 d D U P . .
H80G H 0.524138 0.841501 -0.056278 0.185 Uiso 0.3133 1 calc R U P . .
H80H H 0.551671 0.889333 -0.084448 0.185 Uiso 0.3133 1 calc R U P . .
I412 I -0.0184(7) 0.815(2) 0.4019(8) 0.131(4) Uani 0.32(5) 1 d . . P B 2
C845 C 0.5124(10) 1.245(2) 0.4552(11) 0.080 Uiso 0.2823 1 d D U P H -2
H84A H 0.493509 1.240342 0.428371 0.096 Uiso 0.2823 1 calc R U P H -2
H84B H 0.524548 1.185526 0.463118 0.096 Uiso 0.2823 1 calc R U P H -2
C846 C 0.5484(11) 1.3097(18) 0.4543(12) 0.080 Uiso 0.2823 1 d D U P H -2
H84C H 0.571274 1.300117 0.478408 0.096 Uiso 0.2823 1 calc R U P H -2
H84D H 0.561156 1.295022 0.431100 0.096 Uiso 0.2823 1 calc R U P H -2
C847 C 0.5369(11) 1.406(2) 0.4521(11) 0.080 Uiso 0.2823 1 d D U P H -2
H84E H 0.563469 1.442632 0.460407 0.096 Uiso 0.2823 1 calc R U P H -2
H84F H 0.523440 1.422464 0.424307 0.096 Uiso 0.2823 1 calc R U P H -2
C843 C 0.4681(11) 1.3687(18) 0.4803(11) 0.080 Uiso 0.2823 1 d D U P H -2
H84G H 0.455917 1.384193 0.503750 0.096 Uiso 0.2823 1 calc R U P H -2
H84H H 0.445037 1.374751 0.456046 0.096 Uiso 0.2823 1 calc R U P H -2
C848 C 0.5062(10) 1.426(2) 0.4781(10) 0.080 Uiso 0.2823 1 d D U P H -2
H84I H 0.494645 1.486515 0.470917 0.096 Uiso 0.2823 1 calc R U P H -2
H84J H 0.523786 1.430122 0.505475 0.096 Uiso 0.2823 1 calc R U P H -2
C844 C 0.4864(12) 1.277(2) 0.4840(11) 0.080 Uiso 0.2823 1 d D U P H -2
H84K H 0.504973 1.271180 0.510876 0.096 Uiso 0.2823 1 calc R U P H -2
H84L H 0.461937 1.234764 0.482617 0.096 Uiso 0.2823 1 calc R U P H -2
C803 C 0.5747(17) 0.773(4) -0.0138(14) 0.148(14) Uani 0.3133 1 d D U P . .
H80I H 0.591426 0.718055 -0.005741 0.178 Uiso 0.3133 1 calc R U P . .
H80J H 0.543444 0.758349 -0.018004 0.178 Uiso 0.3133 1 calc R U P . .
C805 C 0.5580(17) 0.906(4) 0.0050(14) 0.140(13) Uani 0.3133 1 d D U P . .
H80K H 0.527711 0.889073 0.004977 0.168 Uiso 0.3133 1 calc R U P . .
H80L H 0.566329 0.954511 0.024794 0.168 Uiso 0.3133 1 calc R U P . .
C15B C 0.624(2) 0.638(5) 0.203(2) 0.130(13) Uani 0.2093 1 d D U P G -1
H15D H 0.623606 0.640927 0.174892 0.195 Uiso 0.2093 1 calc . U P I -1
H15E H 0.598041 0.667067 0.208821 0.195 Uiso 0.2093 1 calc . U P J -1
H15F H 0.624995 0.575974 0.212014 0.195 Uiso 0.2093 1 calc . U P K -1
C14B C 0.822(3) 0.612(6) 0.3520(19) 0.144(19) Uani 0.2093 1 d D U P G -1
H14D H 0.833961 0.565604 0.337530 0.216 Uiso 0.2093 1 calc . U P L -1
H14E H 0.807072 0.584227 0.371311 0.216 Uiso 0.2093 1 calc . U P M -1
H14F H 0.845145 0.650672 0.365883 0.216 Uiso 0.2093 1 calc . U P N -1
O1B O 0.8005(17) 0.697(4) 0.1925(14) 0.19(2) Uani 0.2093 1 d D U P G -1
H1BA H 0.807126 0.647427 0.183775 0.287 Uiso 0.2093 1 calc . U P O -1
C13B C 0.7672(15) 0.684(2) 0.2136(14) 0.124(13) Uani 0.2093 1 d D U P G -1
H13C H 0.775727 0.636055 0.233550 0.149 Uiso 0.2093 1 calc R U P G -1
H13D H 0.740395 0.664439 0.194966 0.149 Uiso 0.2093 1 calc R U P G -1
C834 C 0.0599(16) 0.630(4) -0.0266(17) 0.15(2) Uani 0.1762 1 d D U P P 2
H83A H 0.062460 0.567468 -0.034434 0.181 Uiso 0.1762 1 calc R U P P 2
H83B H 0.074417 0.636504 0.001745 0.181 Uiso 0.1762 1 calc R U P P 2
C835 C 0.0116(14) 0.656(4) -0.0319(17) 0.15(2) Uani 0.1762 1 d D U P P 2
H83C H -0.002048 0.617838 -0.014317 0.176 Uiso 0.1762 1 calc R U P P 2
H83D H -0.003403 0.644093 -0.059678 0.176 Uiso 0.1762 1 calc R U P P 2
C836 C 0.0066(15) 0.755(5) -0.0218(16) 0.15(2) Uani 0.1762 1 d D U P P 2
H83E H 0.019660 0.764946 0.006592 0.175 Uiso 0.1762 1 calc R U P P 2
H83F H -0.024657 0.769661 -0.026163 0.175 Uiso 0.1762 1 calc R U P P 2
C831 C 0.0288(16) 0.815(4) -0.0478(15) 0.138(19) Uani 0.1762 1 d D U P P 2
H83G H 0.013796 0.809436 -0.075943 0.165 Uiso 0.1762 1 calc R U P P 2
H83H H 0.026357 0.878358 -0.039808 0.165 Uiso 0.1762 1 calc R U P P 2
C832 C 0.0772(14) 0.791(4) -0.0434(16) 0.139(19) Uani 0.1762 1 d D U P P 2
H83I H 0.089977 0.827282 -0.061977 0.167 Uiso 0.1762 1 calc R U P P 2
H83J H 0.092944 0.804467 -0.016025 0.167 Uiso 0.1762 1 calc R U P P 2
C833 C 0.0825(15) 0.691(4) -0.0521(15) 0.142(19) Uani 0.1762 1 d D U P P 2
H83K H 0.113841 0.676498 -0.047004 0.171 Uiso 0.1762 1 calc R U P P 2
H83L H 0.070215 0.679608 -0.080566 0.171 Uiso 0.1762 1 calc R U P P 2
C1F C 0.6294(17) 0.404(3) 0.2439(15) 0.123(15) Uani 0.1871 1 d D U P G 1
H1FA H 0.655753 0.366323 0.248722 0.147 Uiso 0.1871 1 calc R U P G 1
H1FB H 0.615072 0.395931 0.266661 0.147 Uiso 0.1871 1 calc R U P G 1
C1G C 0.5987(19) 0.372(3) 0.2062(16) 0.129(15) Uani 0.1871 1 d D U P G 1
H1GA H 0.615564 0.361982 0.185336 0.155 Uiso 0.1871 1 calc R U P G 1
H1GB H 0.586276 0.313565 0.211715 0.155 Uiso 0.1871 1 calc R U P G 1
C1H C 0.5615(15) 0.436(4) 0.1903(17) 0.137(16) Uani 0.1871 1 d D U P G 1
H1HA H 0.540425 0.434226 0.207947 0.164 Uiso 0.1871 1 calc R U P G 1
H1HB H 0.546297 0.415866 0.163609 0.164 Uiso 0.1871 1 calc R U P G 1
C1I C 0.5767(18) 0.532(4) 0.1874(16) 0.138(16) Uani 0.1871 1 d D U P G 1
H1IA H 0.551140 0.571686 0.180033 0.166 Uiso 0.1871 1 calc R U P G 1
H1IB H 0.593639 0.536313 0.166264 0.166 Uiso 0.1871 1 calc R U P G 1
C1J C 0.6049(19) 0.564(3) 0.2268(18) 0.134(16) Uani 0.1871 1 d D U P G 1
H1JA H 0.616184 0.624135 0.223091 0.161 Uiso 0.1871 1 calc R U P G 1
H1JB H 0.586583 0.568426 0.246873 0.161 Uiso 0.1871 1 calc R U P G 1
C1K C 0.6431(15) 0.502(4) 0.2426(16) 0.127(15) Uani 0.1871 1 d D U P G 1
H1KA H 0.664629 0.506900 0.225487 0.152 Uiso 0.1871 1 calc R U P G 1
H1KB H 0.657412 0.520864 0.269719 0.152 Uiso 0.1871 1 calc R U P G 1
C818 C 0.4779(12) 0.962(4) 0.435(2) 0.18(2) Uani 0.2022 1 d D U P Q 2
H81A H 0.484827 0.943149 0.463314 0.213 Uiso 0.2022 1 calc R U P Q 2
H81B H 0.502414 0.998464 0.430084 0.213 Uiso 0.2022 1 calc R U P Q 2
C817 C 0.4723(15) 0.879(4) 0.408(2) 0.174(19) Uani 0.2022 1 d D U P Q 2
H81C H 0.499435 0.843948 0.413215 0.209 Uiso 0.2022 1 calc R U P Q 2
H81D H 0.465936 0.897887 0.379939 0.209 Uiso 0.2022 1 calc R U P Q 2
C816 C 0.4347(17) 0.822(3) 0.417(3) 0.173(19) Uani 0.2022 1 d D U P Q 2
H81E H 0.431778 0.767016 0.400576 0.208 Uiso 0.2022 1 calc R U P Q 2
H81F H 0.440615 0.804916 0.445134 0.208 Uiso 0.2022 1 calc R U P Q 2
C815 C 0.3925(12) 0.876(4) 0.407(2) 0.150(18) Uani 0.2022 1 d D U P Q 2
H81G H 0.385711 0.889301 0.377752 0.180 Uiso 0.2022 1 calc R U P Q 2
H81H H 0.368392 0.840128 0.412692 0.180 Uiso 0.2022 1 calc R U P Q 2
C814 C 0.3959(14) 0.964(4) 0.430(2) 0.157(18) Uani 0.2022 1 d D U P Q 2
H81I H 0.396383 0.950190 0.458044 0.189 Uiso 0.2022 1 calc R U P Q 2
H81J H 0.369815 1.000093 0.419491 0.189 Uiso 0.2022 1 calc R U P Q 2
C813 C 0.4364(16) 1.018(3) 0.427(3) 0.165(19) Uani 0.2022 1 d D U P Q 2
H81K H 0.439589 1.067176 0.446769 0.198 Uiso 0.2022 1 calc R U P Q 2
H81L H 0.432377 1.044754 0.400423 0.198 Uiso 0.2022 1 calc R U P Q 2
C808 C 0.3597(15) 0.756(4) -0.1437(16) 0.162(16) Uani 0.2375 1 d D U P R 1
H80M H 0.378953 0.703603 -0.142232 0.194 Uiso 0.2375 1 calc R U P R 1
H80N H 0.377655 0.810574 -0.143354 0.194 Uiso 0.2375 1 calc R U P R 1
C809 C 0.3375(18) 0.757(4) -0.1081(13) 0.152(15) Uani 0.2375 1 d D U P R 1
H80O H 0.320581 0.701268 -0.108100 0.183 Uiso 0.2375 1 calc R U P R 1
H80P H 0.359923 0.758536 -0.083171 0.183 Uiso 0.2375 1 calc R U P R 1
C810 C 0.3076(16) 0.837(3) -0.1094(13) 0.131(13) Uani 0.2375 1 d D U P R 1
H81M H 0.290056 0.828677 -0.088935 0.157 Uiso 0.2375 1 calc R U P R 1
H81N H 0.325551 0.890770 -0.102416 0.157 Uiso 0.2375 1 calc R U P R 1
C811 C 0.2770(15) 0.852(3) -0.1492(15) 0.138(14) Uani 0.2375 1 d D U P R 1
H81O H 0.251657 0.812022 -0.151094 0.166 Uiso 0.2375 1 calc R U P R 1
H81P H 0.266139 0.914165 -0.149971 0.166 Uiso 0.2375 1 calc R U P R 1
C812 C 0.2966(19) 0.837(4) -0.1853(13) 0.160(16) Uani 0.2375 1 d D U P R 1
H81Q H 0.314460 0.889353 -0.188890 0.192 Uiso 0.2375 1 calc R U P R 1
H81R H 0.272862 0.832094 -0.209124 0.192 Uiso 0.2375 1 calc R U P R 1
C807 C 0.325(2) 0.753(4) -0.1820(14) 0.174(17) Uani 0.2375 1 d D U P R 1
H80Q H 0.338550 0.749094 -0.205212 0.209 Uiso 0.2375 1 calc R U P R 1
H80R H 0.306330 0.699594 -0.181834 0.209 Uiso 0.2375 1 calc R U P R 1
C857 C 0.4197(12) 0.833(3) -0.0185(11) 0.080 Uiso 0.1672 1 d D U P S 2
H85A H 0.417514 0.892531 -0.006479 0.096 Uiso 0.1672 1 calc R U P S 2
H85B H 0.426629 0.788847 0.003181 0.096 Uiso 0.1672 1 calc R U P S 2
C856 C 0.4560(12) 0.834(3) -0.0421(14) 0.080 Uiso 0.1672 1 d D U P S 2
H85C H 0.484027 0.849152 -0.024142 0.096 Uiso 0.1672 1 calc R U P S 2
H85D H 0.449828 0.880676 -0.063022 0.096 Uiso 0.1672 1 calc R U P S 2
C855 C 0.4592(10) 0.742(3) -0.0612(14) 0.080 Uiso 0.1672 1 d D U P S 2
H85E H 0.482090 0.743871 -0.077012 0.096 Uiso 0.1672 1 calc R U P S 2
H85F H 0.467327 0.696877 -0.040155 0.096 Uiso 0.1672 1 calc R U P S 2
C860 C 0.4155(12) 0.718(3) -0.0882(11) 0.080 Uiso 0.1672 1 d D U P S 2
H86A H 0.417759 0.658265 -0.100193 0.096 Uiso 0.1672 1 calc R U P S 2
H86B H 0.408011 0.761706 -0.109946 0.096 Uiso 0.1672 1 calc R U P S 2
C859 C 0.3796(12) 0.716(3) -0.0639(14) 0.080 Uiso 0.1672 1 d D U P S 2
H85G H 0.386697 0.671170 -0.042367 0.096 Uiso 0.1672 1 calc R U P S 2
H85H H 0.351518 0.699223 -0.081266 0.096 Uiso 0.1672 1 calc R U P S 2
C858 C 0.3763(10) 0.809(3) -0.0462(14) 0.080 Uiso 0.1672 1 d D U P S 2
H85I H 0.369234 0.853857 -0.067789 0.096 Uiso 0.1672 1 calc R U P S 2
H85J H 0.352786 0.810065 -0.031055 0.096 Uiso 0.1672 1 calc R U P S 2
C841 C 0.2345(9) 0.4945(13) 0.2429(6) 0.080 Uiso 0.3322 1 d D U P T -1
H84M H 0.202983 0.496811 0.242249 0.096 Uiso 0.3322 1 calc R U P T -1
H84N H 0.248226 0.546531 0.258285 0.096 Uiso 0.3322 1 calc R U P T -1
C842 C 0.2533(10) 0.4092(14) 0.2636(5) 0.080 Uiso 0.3322 1 d D U P T -1
H84O H 0.285359 0.412818 0.269893 0.096 Uiso 0.3322 1 calc R U P T -1
H84P H 0.243333 0.402439 0.288894 0.096 Uiso 0.3322 1 calc R U P T -1
C837 C 0.2392(10) 0.3289(13) 0.2375(6) 0.080 Uiso 0.3322 1 d D U P T -1
H83M H 0.208079 0.317792 0.236985 0.096 Uiso 0.3322 1 calc R U P T -1
H83N H 0.255573 0.276443 0.250054 0.096 Uiso 0.3322 1 calc R U P T -1
C838 C 0.2450(9) 0.3351(13) 0.1951(6) 0.080 Uiso 0.3322 1 d D U P T -1
H83O H 0.231133 0.282893 0.179938 0.096 Uiso 0.3322 1 calc R U P T -1
H83P H 0.276325 0.333729 0.194795 0.096 Uiso 0.3322 1 calc R U P T -1
C839 C 0.2249(9) 0.4206(14) 0.1751(6) 0.080 Uiso 0.3322 1 d D U P T -1
H83Q H 0.232634 0.427198 0.148767 0.096 Uiso 0.3322 1 calc R U P T -1
H83R H 0.192926 0.417723 0.171021 0.096 Uiso 0.3322 1 calc R U P T -1
C840 C 0.2418(10) 0.5001(13) 0.2011(6) 0.080 Uiso 0.3322 1 d D U P T -1
H84Q H 0.273381 0.506094 0.202248 0.096 Uiso 0.3322 1 calc R U P T -1
H84R H 0.227590 0.554745 0.188469 0.096 Uiso 0.3322 1 calc R U P T -1
C850 C 0.483(2) 0.732(3) 0.5609(13) 0.080 Uiso 0.1306 1 d D U P U 3
H85K H 0.506699 0.775059 0.560095 0.096 Uiso 0.1306 1 calc R U P U 3
H85L H 0.472882 0.742884 0.585908 0.096 Uiso 0.1306 1 calc R U P U 3
C851 C 0.4452(17) 0.752(4) 0.5257(14) 0.080 Uiso 0.1306 1 d D U P U 3
H85M H 0.439375 0.816593 0.524354 0.096 Uiso 0.1306 1 calc R U P U 3
H85N H 0.418777 0.721241 0.530175 0.096 Uiso 0.1306 1 calc R U P U 3
C852 C 0.4549(19) 0.720(3) 0.4859(11) 0.080 Uiso 0.1306 1 d D U P U 3
H85O H 0.477554 0.759049 0.478772 0.096 Uiso 0.1306 1 calc R U P U 3
H85P H 0.428327 0.726378 0.464850 0.096 Uiso 0.1306 1 calc R U P U 3
C853 C 0.4704(18) 0.623(3) 0.4880(13) 0.080 Uiso 0.1306 1 d D U P U 3
H85Q H 0.476828 0.605001 0.462111 0.096 Uiso 0.1306 1 calc R U P U 3
H85R H 0.447120 0.583309 0.493483 0.096 Uiso 0.1306 1 calc R U P U 3
C854 C 0.5114(17) 0.612(4) 0.5210(15) 0.080 Uiso 0.1306 1 d D U P U 3
H85S H 0.521816 0.549802 0.521816 0.096 Uiso 0.1306 1 calc R U P U 3
H85T H 0.534738 0.651413 0.515475 0.096 Uiso 0.1306 1 calc R U P U 3
C849 C 0.501(2) 0.637(3) 0.5614(12) 0.080 Uiso 0.1306 1 d D U P U 3
H84S H 0.479211 0.594840 0.567730 0.096 Uiso 0.1306 1 calc R U P U 3
H84T H 0.527497 0.632375 0.582425 0.096 Uiso 0.1306 1 calc R U P U 3
I504 I 0.6509(6) 0.9451(11) -0.0200(5) 0.080 Uiso 0.0468(14) 1 d . U P C 12
I503 I 0.7672(5) 0.9448(11) 0.0755(5) 0.080 Uiso 0.0468(14) 1 d . U P C 12
Zn52 Zn 0.6860(12) 0.890(2) 0.0440(10) 0.080 Uiso 0.0468(14) 1 d . U P C 12
C819 C 0.1039(9) 1.270(2) 0.1105(9) 0.119(10) Uani 0.3153 1 d D U P V 1
H81S H 0.096572 1.331581 0.117488 0.143 Uiso 0.3153 1 calc R U P V 1
H81T H 0.076401 1.238313 0.099806 0.143 Uiso 0.3153 1 calc R U P V 1
C820 C 0.1317(10) 1.274(2) 0.0784(7) 0.113(10) Uani 0.3153 1 d D U P V 1
H82A H 0.137037 1.212759 0.069952 0.136 Uiso 0.3153 1 calc R U P V 1
H82B H 0.115665 1.306881 0.054935 0.136 Uiso 0.3153 1 calc R U P V 1
C821 C 0.1754(10) 1.3208(18) 0.0947(7) 0.107(9) Uani 0.3153 1 d D U P V 1
H82C H 0.193138 1.320749 0.074060 0.129 Uiso 0.3153 1 calc R U P V 1
H82D H 0.170176 1.383557 0.101229 0.129 Uiso 0.3153 1 calc R U P V 1
C822 C 0.2004(9) 1.273(2) 0.1322(8) 0.122(10) Uani 0.3153 1 d D U P V 1
H82E H 0.227690 1.305039 0.142930 0.146 Uiso 0.3153 1 calc R U P V 1
H82F H 0.207970 1.211581 0.125082 0.146 Uiso 0.3153 1 calc R U P V 1
C823 C 0.1725(10) 1.268(3) 0.1641(7) 0.126(11) Uani 0.3153 1 d D U P V 1
H82G H 0.188488 1.234212 0.187412 0.151 Uiso 0.3153 1 calc R U P V 1
H82H H 0.167364 1.328896 0.173060 0.151 Uiso 0.3153 1 calc R U P V 1
C824 C 0.1287(11) 1.222(3) 0.1479(9) 0.124(11) Uani 0.3153 1 d D U P V 1
H82I H 0.111043 1.222445 0.168512 0.149 Uiso 0.3153 1 calc R U P V 1
H82J H 0.133757 1.159242 0.141321 0.149 Uiso 0.3153 1 calc R U P V 1
C828 C 0.443(2) 1.179(5) 0.416(2) 0.16(2) Uani 0.1727 1 d D U P W -1
H82K H 0.474285 1.168079 0.416526 0.190 Uiso 0.1727 1 calc R U P W -1
H82L H 0.432063 1.124760 0.427627 0.190 Uiso 0.1727 1 calc R U P W -1
C827 C 0.440(2) 1.258(6) 0.444(2) 0.17(2) Uani 0.1727 1 d D U P W -1
H82M H 0.453829 1.242339 0.471215 0.200 Uiso 0.1727 1 calc R U P W -1
H82N H 0.455632 1.309321 0.435452 0.200 Uiso 0.1727 1 calc R U P W -1
C826 C 0.393(3) 1.286(5) 0.443(2) 0.16(2) Uani 0.1727 1 d D U P W -1
H82O H 0.390425 1.351765 0.439498 0.189 Uiso 0.1727 1 calc R U P W -1
H82P H 0.385291 1.270736 0.468354 0.189 Uiso 0.1727 1 calc R U P W -1
C825 C 0.3598(17) 1.242(5) 0.409(2) 0.14(2) Uani 0.1727 1 d D U P W -1
H82Q H 0.332195 1.275598 0.404896 0.173 Uiso 0.1727 1 calc R U P W -1
H82R H 0.354019 1.180689 0.417177 0.173 Uiso 0.1727 1 calc R U P W -1
C830 C 0.375(2) 1.238(6) 0.3695(17) 0.15(2) Uani 0.1727 1 d D U P W -1
H83S H 0.352851 1.206343 0.349558 0.178 Uiso 0.1727 1 calc R U P W -1
H83T H 0.377784 1.299101 0.359716 0.178 Uiso 0.1727 1 calc R U P W -1
C829 C 0.419(2) 1.190(5) 0.373(2) 0.15(2) Uani 0.1727 1 d D U P W -1
H82S H 0.413532 1.129981 0.360834 0.176 Uiso 0.1727 1 calc R U P W -1
H82T H 0.437095 1.223657 0.358443 0.176 Uiso 0.1727 1 calc R U P W -1

loop_
_atom_site_aniso_label
_atom_site_aniso_U_11
_atom_site_aniso_U_22
_atom_site_aniso_U_33
_atom_site_aniso_U_23
_atom_site_aniso_U_13
_atom_site_aniso_U_12
I305 0.0532(12) 0.0833(16) 0.123(4) -0.0492(19) -0.0188(13) -0.0076(11)
I311 0.0847(18) 0.0459(10) 0.0984(18) 0.0046(9) -0.013(2) 0.0058(12)
I304 0.0836(8) 0.0437(6) 0.0810(10) 0.0075(6) 0.0295(7) 0.0105(5)
I306 0.133(3) 0.047(2) 0.185(4) 0.042(2) -0.087(2) -0.0207(17)
I401 0.112(3) 0.0418(12) 0.0725(17) -0.0037(8) -0.0291(15) -0.0077(11)
I308 0.305(6) 0.0828(17) 0.161(3) -0.0723(18) 0.138(3) -0.091(2)
I407 0.0767(10) 0.0365(7) 0.1405(16) -0.0142(7) 0.0146(10) 0.0032(6)
I303 0.0828(9) 0.0520(8) 0.1124(15) -0.0076(9) -0.0054(9) -0.0007(6)
I310 0.0704(10) 0.0934(10) 0.1164(13) 0.0449(9) -0.0055(8) -0.0057(8)
I312 0.099(3) 0.1187(18) 0.0807(16) 0.0104(13) 0.0199(11) 0.0303(13)
I402 0.080(2) 0.125(2) 0.0827(18) -0.0217(12) 0.0126(11) -0.047(2)
I309 0.0970(9) 0.0494(6) 0.144(2) -0.0173(9) -0.0188(10) 0.0006(5)
Zn33 0.031(3) 0.0384(18) 0.115(3) 0.0008(17) -0.025(3) 0.001(2)
Zn31 0.0998(9) 0.0559(6) 0.0578(6) 0.0091(5) -0.0227(6) -0.0253(6)
Zn36 0.0872(8) 0.0581(6) 0.0696(7) -0.0130(5) -0.0205(6) 0.0158(6)
Zn34 0.1148(10) 0.0350(5) 0.1042(10) -0.0101(5) 0.0405(8) -0.0062(6)
Zn35 0.0593(14) 0.0431(11) 0.093(3) 0.0198(16) -0.0263(16) -0.0087(10)
Zn32 0.0650(18) 0.0396(14) 0.0769(17) -0.0021(11) 0.0151(13) 0.0083(13)
N309 0.054(3) 0.029(3) 0.055(3) -0.003(2) -0.005(3) 0.006(2)
N308 0.056(3) 0.029(3) 0.057(3) -0.002(2) -0.001(3) 0.000(2)
N302 0.060(3) 0.044(3) 0.057(3) 0.005(3) -0.001(3) 0.006(3)
N310 0.059(3) 0.035(3) 0.058(3) -0.003(2) -0.005(3) 0.000(2)
N316 0.051(3) 0.043(3) 0.063(4) -0.001(3) -0.015(3) -0.003(2)
N306 0.051(3) 0.047(3) 0.077(4) 0.000(3) -0.014(3) 0.001(3)
N320 0.073(4) 0.038(3) 0.072(4) -0.010(3) -0.016(3) 0.007(3)
N314 0.065(4) 0.049(3) 0.055(4) 0.004(3) -0.003(3) -0.004(3)
N322 0.067(4) 0.040(3) 0.072(4) -0.005(3) -0.011(3) 0.003(3)
N307 0.053(3) 0.034(3) 0.089(5) -0.004(3) -0.023(3) 0.005(2)
N301 0.074(4) 0.057(4) 0.054(4) 0.007(3) -0.007(3) 0.002(3)
N315 0.071(4) 0.049(4) 0.063(4) 0.009(3) -0.008(3) -0.002(3)
N312 0.089(5) 0.035(3) 0.082(5) -0.007(3) 0.017(4) -0.003(3)
N321 0.072(4) 0.043(3) 0.074(4) -0.009(3) -0.012(3) 0.000(3)
N304 0.064(4) 0.052(4) 0.064(4) 0.005(3) 0.005(3) 0.005(3)
N313 0.097(5) 0.040(3) 0.086(5) 0.002(3) 0.024(4) 0.004(4)
N318 0.069(4) 0.064(4) 0.058(4) -0.010(3) -0.013(3) -0.005(3)
N311 0.086(5) 0.042(3) 0.063(4) -0.008(3) -0.023(3) 0.018(3)
N317 0.064(4) 0.053(4) 0.099(6) -0.009(4) -0.021(4) -0.010(3)
N323 0.086(5) 0.050(4) 0.086(5) 0.001(4) 0.026(4) 0.000(4)
N303 0.086(5) 0.053(4) 0.061(4) 0.004(3) 0.012(4) 0.016(3)
N319 0.093(5) 0.047(4) 0.073(4) -0.016(3) -0.023(4) 0.005(3)
C325 0.051(4) 0.033(3) 0.057(4) -0.004(3) -0.001(3) 0.004(3)
N324 0.072(4) 0.038(3) 0.098(5) -0.010(3) -0.023(4) 0.007(3)
C352 0.066(4) 0.048(4) 0.053(4) 0.005(3) -0.014(4) -0.004(3)
C324 0.048(3) 0.033(3) 0.059(4) -0.011(3) 0.002(3) 0.000(3)
C306 0.066(5) 0.051(4) 0.062(5) 0.005(3) -0.001(4) 0.009(4)
C308 0.052(4) 0.049(4) 0.057(4) 0.003(3) -0.004(3) 0.000(3)
C316 0.054(4) 0.045(4) 0.056(4) 0.003(3) -0.005(3) 0.004(3)
C343 0.064(4) 0.042(4) 0.061(4) 0.004(3) -0.018(4) 0.002(3)
C334 0.061(4) 0.034(3) 0.058(4) -0.006(3) 0.006(3) -0.005(3)
C321 0.055(4) 0.034(3) 0.061(4) -0.003(3) -0.004(3) 0.001(3)
C326 0.065(4) 0.033(3) 0.050(4) -0.001(3) 0.002(3) 0.003(3)
C327 0.059(4) 0.036(3) 0.057(4) -0.005(3) -0.011(3) 0.007(3)
C303 0.067(5) 0.050(4) 0.059(4) 0.006(3) 0.002(4) 0.010(3)
O2A 0.116(7) 0.069(5) 0.069(5) 0.015(4) 0.019(5) 0.047(5)
O3A 0.073(5) 0.062(5) 0.103(7) -0.016(4) 0.028(5) -0.015(4)
C333 0.063(4) 0.041(4) 0.070(5) 0.000(3) -0.002(4) -0.001(3)
C345 0.060(4) 0.043(4) 0.073(5) -0.001(4) -0.011(4) -0.001(3)
N305 0.113(7) 0.062(5) 0.093(6) 0.008(4) 0.040(5) 0.026(5)
C322 0.072(5) 0.035(4) 0.074(5) 0.005(3) -0.015(4) -0.005(3)
C339 0.071(5) 0.050(4) 0.068(5) 0.002(4) -0.003(4) 0.001(4)
C315 0.064(4) 0.047(4) 0.066(5) 0.008(3) -0.009(4) 0.002(3)
C332 0.072(5) 0.043(4) 0.064(5) 0.000(3) -0.004(4) 0.004(3)
C362 0.067(5) 0.037(4) 0.070(5) -0.009(3) -0.011(4) 0.001(3)
C309 0.081(6) 0.066(5) 0.071(5) 0.008(4) 0.019(4) 0.018(4)
C360 0.074(5) 0.041(4) 0.071(5) -0.012(3) -0.008(4) 0.003(3)
C344 0.064(4) 0.043(4) 0.056(4) 0.000(3) -0.015(4) -0.004(3)
C328 0.074(5) 0.042(4) 0.059(4) -0.005(3) -0.015(4) -0.002(3)
C307 0.078(5) 0.051(4) 0.064(5) 0.002(4) 0.005(4) 0.010(4)
C369 0.071(5) 0.049(4) 0.086(6) 0.002(4) -0.013(4) -0.001(4)
C314 0.053(4) 0.048(4) 0.069(5) 0.002(3) -0.005(3) 0.003(3)
C351 0.062(5) 0.058(5) 0.079(6) -0.005(4) -0.003(4) -0.004(4)
C363 0.068(5) 0.037(4) 0.074(5) -0.006(3) 0.005(4) -0.001(3)
C370 0.068(5) 0.041(4) 0.072(5) -0.012(3) -0.015(4) 0.005(3)
C357 0.082(6) 0.047(4) 0.072(5) -0.011(4) -0.021(4) 0.003(4)
C350 0.062(5) 0.060(5) 0.090(6) -0.019(5) -0.020(5) -0.006(4)
C320 0.064(5) 0.037(4) 0.094(6) 0.010(4) -0.027(4) 0.001(3)
C348 0.067(5) 0.059(5) 0.085(6) 0.017(5) -0.018(4) -0.007(4)
C335 0.095(6) 0.040(4) 0.069(5) -0.002(4) -0.012(5) -0.008(4)
C336 0.112(7) 0.042(4) 0.070(5) -0.009(4) -0.006(5) -0.018(4)
C349 0.081(6) 0.051(4) 0.070(5) 0.002(4) -0.021(5) -0.011(4)
C329 0.088(6) 0.042(4) 0.060(5) -0.005(3) -0.013(4) 0.002(4)
C342 0.065(5) 0.057(4) 0.056(4) 0.003(4) -0.009(4) -0.006(4)
C323 0.079(5) 0.044(4) 0.081(6) 0.010(4) -0.027(4) -0.005(4)
C331 0.074(5) 0.043(4) 0.099(7) 0.011(4) -0.035(5) -0.003(4)
C361 0.073(5) 0.038(4) 0.073(5) -0.003(3) 0.004(4) 0.003(3)
C317 0.091(6) 0.065(5) 0.079(6) 0.022(5) 0.020(5) 0.022(5)
C353 0.100(7) 0.062(5) 0.070(5) -0.013(4) 0.004(5) -0.027(5)
O1A 0.062(5) 0.085(6) 0.117(8) 0.052(6) 0.002(5) 0.008(4)
C319 0.069(5) 0.036(4) 0.108(7) 0.003(4) -0.028(5) -0.006(3)
C364 0.093(6) 0.044(4) 0.087(6) -0.003(4) 0.001(5) 0.000(4)
C358 0.089(6) 0.045(4) 0.084(6) -0.009(4) -0.023(5) -0.008(4)
C340 0.105(8) 0.066(6) 0.101(8) -0.026(5) 0.031(6) -0.025(5)
C365 0.087(6) 0.051(5) 0.100(7) -0.021(5) 0.014(6) -0.018(4)
C304 0.072(6) 0.085(7) 0.114(8) 0.045(6) 0.012(6) 0.015(5)
C355 0.090(6) 0.050(5) 0.104(7) -0.015(5) -0.043(6) 0.007(4)
C368 0.067(5) 0.043(4) 0.092(6) -0.001(4) -0.022(4) -0.002(4)
C354 0.103(7) 0.066(5) 0.068(5) -0.012(4) 0.010(5) -0.023(5)
C356 0.093(7) 0.046(4) 0.103(7) -0.009(4) -0.034(6) -0.006(4)
C367 0.097(7) 0.043(4) 0.088(6) 0.000(4) -0.017(5) 0.004(4)
C330 0.088(6) 0.045(4) 0.097(7) 0.000(4) -0.039(5) 0.004(4)
C359 0.097(7) 0.050(4) 0.081(6) -0.008(4) -0.027(5) 0.000(4)
C366 0.110(8) 0.048(5) 0.088(7) 0.002(4) -0.003(6) 0.004(5)
C313 0.107(8) 0.081(7) 0.095(7) 0.030(6) 0.041(6) 0.038(6)
C305 0.077(6) 0.078(6) 0.107(8) 0.035(6) 0.019(6) 0.005(5)
C318 0.096(7) 0.073(6) 0.086(7) 0.031(5) 0.015(6) 0.020(5)
C341 0.104(8) 0.077(7) 0.111(9) -0.039(6) 0.036(7) -0.034(6)
C4A 0.065(6) 0.034(5) 0.089(8) 0.000(5) 0.009(6) 0.004(4)
C5A 0.065(7) 0.045(6) 0.114(11) 0.008(6) -0.007(7) 0.002(5)
C6A 0.054(6) 0.045(6) 0.175(16) 0.022(8) -0.013(8) -0.003(5)
C1A 0.052(6) 0.052(7) 0.135(12) -0.020(8) -0.030(7) 0.008(5)
C2A 0.050(6) 0.059(7) 0.113(10) -0.028(7) -0.008(6) 0.011(5)
C3A 0.049(5) 0.051(6) 0.099(9) -0.011(6) -0.006(5) 0.012(4)
C371 0.116(8) 0.041(4) 0.123(9) -0.003(5) -0.066(7) -0.010(5)
C312 0.126(10) 0.095(8) 0.098(8) 0.025(6) 0.055(7) 0.028(7)
C337 0.098(7) 0.089(7) 0.085(7) -0.013(6) 0.008(6) -0.022(6)
C7A 0.090(8) 0.034(5) 0.077(7) 0.001(5) 0.028(6) 0.001(5)
C12A 0.100(9) 0.048(6) 0.092(9) -0.002(6) 0.046(8) -0.014(6)
C11A 0.166(16) 0.063(8) 0.102(11) -0.021(8) 0.082(12) -0.042(10)
C10A 0.20(2) 0.046(7) 0.091(10) 0.002(7) 0.080(12) -0.004(10)
C9A 0.167(15) 0.053(7) 0.059(7) 0.011(6) 0.040(9) 0.033(8)
C8A 0.137(13) 0.042(6) 0.071(8) 0.010(5) 0.036(8) 0.024(7)
C338 0.096(7) 0.105(8) 0.077(6) -0.021(6) 0.017(6) -0.030(6)
C347 0.115(9) 0.079(7) 0.128(10) -0.050(7) 0.024(8) -0.029(7)
C346 0.116(9) 0.075(7) 0.106(8) -0.030(6) 0.033(7) -0.024(6)
C372 0.107(8) 0.051(5) 0.147(11) 0.004(6) -0.068(8) -0.005(5)
C310 0.127(10) 0.121(10) 0.093(8) 0.026(7) 0.039(7) 0.067(8)
C311 0.129(10) 0.101(9) 0.122(10) 0.036(8) 0.063(9) 0.058(8)
C14A 0.132(14) 0.112(12) 0.098(11) 0.040(9) 0.045(10) 0.075(11)
C13A 0.129(13) 0.060(8) 0.116(12) 0.029(8) 0.028(10) -0.018(8)
C302 0.131(11) 0.182(15) 0.138(12) 0.100(12) 0.068(10) 0.092(11)
C301 0.130(11) 0.162(14) 0.150(13) 0.109(12) 0.052(10) 0.080(11)
C15A 0.070(9) 0.096(12) 0.22(2) -0.050(14) 0.021(11) -0.030(8)
I406 0.0638(17) 0.0369(13) 0.144(2) 0.0219(12) -0.010(2) -0.0012(9)
Zn43 0.025(3) 0.0436(18) 0.098(3) -0.0129(16) -0.021(3) 0.008(2)
I405 0.081(2) 0.0799(16) 0.108(4) -0.0491(18) -0.0142(15) 0.0144(15)
I409 0.125(3) 0.053(2) 0.130(6) -0.013(3) 0.014(3) -0.0143(17)
Zn45 0.082(6) 0.038(4) 0.085(8) 0.014(5) -0.017(5) -0.012(3)
I410 0.067(3) 0.092(3) 0.099(3) 0.032(3) -0.012(2) -0.018(2)
I404 0.201(6) 0.0531(18) 0.126(4) 0.031(2) 0.103(4) 0.041(3)
Zn42 0.125(9) 0.041(3) 0.144(11) -0.004(6) 0.077(7) -0.002(6)
I403 0.135(5) 0.101(4) 0.179(7) -0.072(4) 0.075(4) -0.063(3)
I301 0.299(8) 0.0471(14) 0.151(4) -0.0160(15) -0.130(4) 0.026(2)
I302 0.186(5) 0.227(6) 0.0730(18) -0.016(2) 0.008(2) -0.146(4)
I307 0.240(7) 0.072(2) 0.401(12) 0.078(5) 0.218(9) 0.079(4)
I408 0.105(2) 0.0499(15) 0.0693(17) -0.0276(11) 0.0192(16) -0.0306(12)
C4B 0.073(16) 0.124(16) 0.091(15) 0.005(16) -0.010(13) 0.023(16)
C5B 0.061(16) 0.128(18) 0.093(16) 0.009(17) -0.020(13) 0.044(16)
C6B 0.069(17) 0.12(2) 0.085(18) 0.008(18) -0.001(16) 0.036(17)
C1B 0.086(19) 0.110(19) 0.09(2) 0.006(17) -0.008(19) 0.019(17)
C2B 0.086(18) 0.104(19) 0.08(2) -0.006(17) -0.011(18) 0.025(18)
C3B 0.080(18) 0.115(19) 0.095(18) -0.008(18) -0.004(16) 0.017(19)
C7B 0.098(16) 0.133(17) 0.087(15) 0.010(15) 0.013(14) 0.015(16)
C12B 0.110(17) 0.127(19) 0.102(17) 0.002(16) 0.022(15) 0.001(16)
C11B 0.11(2) 0.13(2) 0.100(19) 0.001(18) 0.028(17) -0.006(19)
C10B 0.12(2) 0.13(2) 0.093(19) 0.008(18) 0.027(17) -0.012(19)
C9B 0.12(2) 0.14(2) 0.080(18) 0.005(17) 0.029(17) 0.007(19)
C8B 0.117(18) 0.124(18) 0.063(14) 0.016(14) 0.025(14) 0.017(16)
I411 0.116(7) 0.0489(18) 0.131(6) -0.006(3) -0.057(5) 0.019(3)
O2B 0.15(2) 0.12(2) 0.058(15) 0.014(15) 0.020(15) 0.022(19)
O3B 0.12(2) 0.12(2) 0.12(2) 0.013(18) 0.023(17) -0.001(18)
C802 0.10(2) 0.21(4) 0.10(2) -0.03(3) 0.01(2) 0.03(2)
C806 0.13(3) 0.18(3) 0.11(2) 0.04(2) 0.00(2) 0.03(3)
C804 0.10(2) 0.16(3) 0.13(3) 0.02(2) 0.05(2) 0.02(2)
C801 0.15(3) 0.21(4) 0.09(2) 0.02(2) -0.01(2) 0.00(3)
I412 0.161(6) 0.142(9) 0.093(5) -0.006(6) 0.034(4) 0.057(5)
C803 0.10(2) 0.18(3) 0.15(3) -0.02(3) 0.00(2) 0.02(2)
C805 0.13(2) 0.18(3) 0.12(2) 0.04(2) 0.03(2) 0.05(2)
C15B 0.13(3) 0.12(3) 0.13(3) 0.02(2) 0.02(2) -0.01(2)
C14B 0.16(4) 0.17(4) 0.09(3) 0.02(3) 0.00(3) 0.03(4)
O1B 0.15(3) 0.23(4) 0.15(3) 0.04(3) -0.05(3) 0.00(3)
C13B 0.08(2) 0.16(2) 0.11(2) 0.02(2) -0.023(19) 0.04(2)
C834 0.10(3) 0.26(5) 0.08(3) 0.04(3) -0.02(2) -0.04(3)
C835 0.10(2) 0.26(5) 0.07(3) 0.06(3) -0.02(2) -0.04(3)
C836 0.09(3) 0.26(5) 0.08(3) 0.05(3) 0.00(2) -0.05(3)
C831 0.09(2) 0.26(5) 0.06(2) 0.04(3) 0.00(2) -0.04(3)
C832 0.09(2) 0.26(5) 0.06(2) 0.04(3) -0.01(2) -0.04(3)
C833 0.09(2) 0.26(5) 0.05(2) 0.03(3) -0.02(2) -0.04(3)
C1F 0.12(3) 0.15(3) 0.11(3) 0.02(3) 0.07(2) -0.02(3)
C1G 0.13(3) 0.17(4) 0.11(3) 0.03(3) 0.06(3) -0.02(3)
C1H 0.12(3) 0.18(4) 0.12(3) 0.02(3) 0.06(3) -0.01(3)
C1I 0.11(3) 0.17(4) 0.16(3) 0.01(3) 0.07(3) 0.01(3)
C1J 0.12(3) 0.16(4) 0.15(3) 0.01(3) 0.08(3) 0.00(3)
C1K 0.12(3) 0.15(4) 0.13(3) 0.02(3) 0.08(3) -0.01(2)
C818 0.09(2) 0.17(4) 0.27(5) -0.01(4) 0.04(3) -0.02(3)
C817 0.09(2) 0.17(4) 0.27(5) -0.01(4) 0.06(3) -0.03(3)
C816 0.10(2) 0.17(4) 0.26(5) 0.00(4) 0.05(3) -0.03(2)
C815 0.08(2) 0.16(4) 0.22(5) 0.01(3) 0.06(3) -0.04(3)
C814 0.09(2) 0.16(4) 0.23(5) 0.01(4) 0.06(3) -0.03(3)
C813 0.09(2) 0.16(4) 0.26(5) 0.00(4) 0.05(3) -0.03(2)
C808 0.19(4) 0.16(3) 0.16(3) 0.05(3) 0.10(3) 0.01(3)
C809 0.16(4) 0.15(3) 0.17(3) 0.03(3) 0.09(3) 0.00(3)
C810 0.13(3) 0.11(3) 0.17(3) 0.01(3) 0.07(2) -0.05(2)
C811 0.15(3) 0.11(3) 0.17(3) 0.00(3) 0.06(2) -0.03(2)
C812 0.19(4) 0.14(3) 0.17(3) 0.03(3) 0.07(3) 0.00(3)
C807 0.21(4) 0.16(3) 0.17(3) 0.03(3) 0.08(3) 0.02(3)
C819 0.18(2) 0.09(2) 0.101(18) 0.031(16) 0.060(16) 0.054(19)
C820 0.18(2) 0.074(18) 0.096(18) 0.046(15) 0.062(16) 0.074(16)
C821 0.18(2) 0.074(17) 0.090(16) 0.032(13) 0.079(16) 0.077(15)
C822 0.18(2) 0.12(2) 0.091(17) 0.041(16) 0.069(15) 0.077(18)
C823 0.17(2) 0.13(2) 0.093(17) 0.045(17) 0.068(16) 0.077(19)
C824 0.19(2) 0.11(2) 0.098(18) 0.050(17) 0.079(18) 0.063(19)
C828 0.14(4) 0.14(4) 0.21(5) 0.02(4) 0.08(4) -0.03(3)
C827 0.16(4) 0.14(4) 0.21(5) 0.02(4) 0.05(4) -0.01(4)
C826 0.16(4) 0.12(4) 0.20(5) 0.03(4) 0.06(4) -0.02(3)
C825 0.14(4) 0.12(4) 0.19(5) 0.03(4) 0.08(4) -0.03(3)
C830 0.14(4) 0.13(4) 0.20(5) 0.02(4) 0.09(4) -0.03(3)
C829 0.13(4) 0.12(4) 0.21(5) 0.01(4) 0.08(4) -0.03(3)

loop_
_atom_type_symbol
_atom_type_description
_atom_type_scat_dispersion_real
_atom_type_scat_dispersion_imag
_atom_type_scat_source
C C 0.0181 0.0091 'International Tables Vol C Tables 4.2.6.8 and 6.1.1.4'
H H 0.0000 0.0000 'International Tables Vol C Tables 4.2.6.8 and 6.1.1.4'
I I -0.3257 6.8362 'International Tables Vol C Tables 4.2.6.8 and 6.1.1.4'
N N 0.0311 0.0180 'International Tables Vol C Tables 4.2.6.8 and 6.1.1.4'
O O 0.0492 0.0322 'International Tables Vol C Tables 4.2.6.8 and 6.1.1.4'
Zn Zn -1.5491 0.6778 'International Tables Vol C Tables 4.2.6.8 and 6.1.1.4'

loop_
_exptl_crystal_face_index_h
_exptl_crystal_face_index_k
_exptl_crystal_face_index_l
_exptl_crystal_face_perp_dist
0 0 -1 0.0896
0 0 1 0.0724
1 0 0 0.0363
-1 0 0 0.0344
1 2 -2 0.1418
0 1 1 0.1548
0 -1 -1 0.1004
-1 -2 2 0.1100
1 0 -2 0.0881
-1 0 2 0.0750
-1 0 -2 0.0741
1 0 2 0.0646
0 -1 1 0.1070
2 -2 -1 0.0917
1 1 -1 0.1390

loop_
_geom_angle_atom_site_label_1
_geom_angle_atom_site_label_2
_geom_angle_atom_site_label_3
_geom_angle
_geom_angle_site_symmetry_1
_geom_angle_site_symmetry_3
_geom_angle_publ_flag
I305 Zn33 I306 123.5(5) . . ?
N306 Zn33 I305 108.0(6) . . ?
N306 Zn33 I306 103.7(4) . . ?
N307 Zn33 I305 112.0(6) . . ?
N307 Zn33 I306 108.1(6) . . ?
N307 Zn33 N306 98.3(6) . . ?
I401 Zn31 I402 126.63(16) . . ?
N301 Zn31 I401 108.5(2) . . ?
N301 Zn31 I402 104.8(3) . . ?
N301 Zn31 I301 104.5(3) . . ?
N301 Zn31 I302 110.0(3) . . ?
N311 Zn31 I401 109.1(2) 4_676 . ?
N311 Zn31 I402 103.1(3) 4_676 . ?
N311 Zn31 N301 102.0(3) 4_676 . ?
N311 Zn31 I301 107.9(3) 4_676 . ?
N311 Zn31 I302 106.4(3) 4_676 . ?
I302 Zn31 I301 124.0(2) . . ?
I312 Zn36 I311 126.4(2) . . ?
N318 Zn36 I311 105.7(3) . . ?
N318 Zn36 I312 107.0(3) . . ?
N318 Zn36 N319 102.8(3) . . ?
N318 Zn36 I411 111.7(8) . . ?
N318 Zn36 I412 106.2(4) . . ?
N319 Zn36 I311 104.5(3) . . ?
N319 Zn36 I312 108.1(3) . . ?
N319 Zn36 I411 107.6(4) . . ?
N319 Zn36 I412 101.9(7) . . ?
I411 Zn36 I412 124.2(12) . . ?
I308 Zn34 I407 122.20(13) . . ?
N312 Zn34 I308 108.9(2) . . ?
N312 Zn34 I407 108.2(2) . . ?
N312 Zn34 I307 104.4(3) . . ?
N312 Zn34 I408 110.6(2) . . ?
N313 Zn34 I308 107.7(3) . . ?
N313 Zn34 I407 106.3(3) . . ?
N313 Zn34 N312 101.7(3) . . ?
N313 Zn34 I307 112.9(3) . . ?
N313 Zn34 I408 107.7(3) . . ?
I307 Zn34 I408 118.3(2) . . ?
I310 Zn35 I309 127.77(19) . . ?
N317 Zn35 I310 110.2(4) . . ?
N317 Zn35 I309 103.6(3) . . ?
N317 Zn35 N324 96.2(3) . 4_565 ?
N324 Zn35 I310 105.9(3) 4_565 . ?
N324 Zn35 I309 108.7(3) 4_565 . ?
I304 Zn32 I303 122.3(4) . . ?
N323 Zn32 I304 109.7(4) 4_665 . ?
N323 Zn32 I303 108.7(4) 4_665 . ?
N323 Zn32 N305 100.4(5) 4_665 . ?
N305 Zn32 I304 104.2(3) . . ?
N305 Zn32 I303 109.3(4) . . ?
C325 N309 C324 114.9(6) . . ?
C326 N308 C324 114.4(6) . . ?
C308 N302 C306 113.3(7) . . ?
C326 N310 C325 114.0(6) . . ?
C344 N316 C343 113.7(7) . . ?
C314 N306 Zn33 119.0(7) . . ?
C314 N306 Zn43 125.2(8) . . ?
C318 N306 Zn33 121.5(7) . . ?
C318 N306 C314 119.2(7) . . ?
C318 N306 Zn43 115.6(7) . . ?
C360 N320 C362 113.7(7) . . ?
C344 N314 C342 114.9(7) . . ?
C361 N322 C362 114.7(7) . . ?
C323 N307 Zn33 121.5(6) . . ?
C323 N307 Zn43 121.3(6) . . ?
C319 N307 Zn33 119.9(6) . . ?
C319 N307 C323 117.7(6) . . ?
C319 N307 Zn43 121.0(6) . . ?
C305 N301 Zn31 122.3(7) . . ?
C305 N301 C301 118.3(8) . . ?
C301 N301 Zn31 119.1(6) . . ?
C342 N315 C343 113.3(7) . . ?
C332 N312 Zn34 121.9(6) . . ?
C332 N312 C336 118.1(7) . . ?
C336 N312 Zn34 120.0(6) . . ?
C360 N321 C361 114.0(7) . . ?
C308 N304 C307 114.3(7) . . ?
C341 N313 Zn34 119.7(7) . . ?
C341 N313 C337 118.7(10) . . ?
C337 N313 Zn34 121.6(7) . . ?
C350 N318 Zn36 120.4(6) . . ?
C350 N318 C354 117.6(8) . . ?
C354 N318 Zn36 121.8(7) . . ?
C329 N311 Zn31 121.8(6) . 4_575 ?
C330 N311 Zn31 119.6(6) . 4_575 ?
C330 N311 C329 118.4(7) . . ?
C348 N317 Zn35 120.8(8) . . ?
C348 N317 C347 117.2(8) . . ?
C348 N317 Zn45 134.5(9) . . ?
C347 N317 Zn35 121.6(7) . . ?
C347 N317 Zn45 107.1(8) . . ?
Zn32 N323 Zn52 38.0(9) 4_566 4_566 ?
C365 N323 Zn32 127.8(7) . 4_566 ?
C365 N323 C366 117.8(8) . . ?
C365 N323 Zn42 116.3(7) . 4_566 ?
C365 N323 Zn52 92.3(11) . 4_566 ?
C366 N323 Zn32 114.3(7) . 4_566 ?
C366 N323 Zn42 125.9(8) . 4_566 ?
C366 N323 Zn52 147.8(11) . 4_566 ?
Zn42 N323 Zn52 25.9(9) 4_566 4_566 ?
C306 N303 C307 115.1(7) . . ?
C355 N319 Zn36 119.8(6) . . ?
C359 N319 Zn36 123.1(6) . . ?
C359 N319 C355 116.8(7) . . ?
N309 C325 N310 125.6(6) . . ?
N309 C325 C327 117.1(6) . . ?
N310 C325 C327 117.3(6) . . ?
C368 N324 Zn35 123.3(6) . 4_666 ?
C368 N324 C372 117.6(8) . . ?
C368 N324 Zn45 120.8(8) . 4_666 ?
C372 N324 Zn35 118.2(7) . 4_666 ?
C372 N324 Zn45 121.3(8) . 4_666 ?
C351 C352 C344 120.0(8) . . ?
C353 C352 C344 121.3(7) . . ?
C353 C352 C351 118.6(8) . . ?
N309 C324 N308 125.3(6) . . ?
N309 C324 C321 117.3(6) . . ?
N308 C324 C321 117.4(6) . . ?
N302 C306 C303 117.0(8) . . ?
N303 C306 N302 125.1(7) . . ?
N303 C306 C303 117.8(7) . . ?
N302 C308 C316 115.8(7) . . ?
N304 C308 N302 126.5(7) . . ?
N304 C308 C316 117.7(7) . . ?
C315 C316 C308 121.0(7) . . ?
C317 C316 C308 120.9(8) . . ?
C317 C316 C315 118.1(7) . . ?
N316 C343 C345 117.0(8) . . ?
N315 C343 N316 125.6(7) . . ?
N315 C343 C345 117.3(7) . . ?
C333 C334 C326 122.4(6) . . ?
C335 C334 C326 121.1(7) . . ?
C335 C334 C333 116.5(7) . . ?
C322 C321 C324 121.5(6) . . ?
C322 C321 C320 118.1(7) . . ?
C320 C321 C324 120.4(6) . . ?
N308 C326 N310 125.4(6) . . ?
N308 C326 C334 118.0(6) . . ?
N310 C326 C334 116.5(6) . . ?
C328 C327 C325 121.1(6) . . ?
C328 C327 C331 117.8(7) . . ?
C331 C327 C325 121.1(7) . . ?
C304 C303 C306 121.8(8) . . ?
C304 C303 C302 116.7(9) . . ?
C302 C303 C306 121.6(9) . . ?
C8A O2A C14A 118.3(11) . . ?
C12A O3A C15A 117.6(11) . . ?
C334 C333 H333 120.3 . . ?
C334 C333 C332 119.4(7) . . ?
C332 C333 H333 120.3 . . ?
C349 C345 C343 122.0(8) . . ?
C346 C345 C343 119.9(9) . . ?
C346 C345 C349 118.1(8) . . ?
C312 N305 Zn32 124.7(8) . . ?
C312 N305 Zn42 115.7(8) . . ?
C312 N305 Zn52 93.3(12) . . ?
C311 N305 Zn32 115.8(8) . . ?
C311 N305 C312 119.2(9) . . ?
C311 N305 Zn42 125.0(8) . . ?
C311 N305 Zn52 141.6(12) . . ?
C321 C322 H322 120.4 . . ?
C321 C322 C323 119.2(7) . . ?
C323 C322 H322 120.4 . . ?
C340 C339 C342 120.0(8) . . ?
C338 C339 C342 121.2(8) . . ?
C338 C339 C340 118.8(10) . . ?
C316 C315 H315 119.9 . . ?
C314 C315 C316 120.2(8) . . ?
C314 C315 H315 119.9 . . ?
N312 C332 C333 122.9(8) . . ?
N312 C332 H332 118.5 . . ?
C333 C332 H332 118.5 . . ?
N320 C362 N322 125.3(7) . . ?
N320 C362 C370 118.2(7) . . ?
N322 C362 C370 116.5(7) . . ?
C313 C309 C307 122.2(8) . . ?
C313 C309 C310 118.2(9) . . ?
C310 C309 C307 119.5(9) . . ?
N320 C360 C357 115.2(7) . . ?
N321 C360 N320 126.9(8) . . ?
N321 C360 C357 117.9(7) . . ?
N316 C344 C352 116.2(8) . . ?
N314 C344 N316 125.6(7) . . ?
N314 C344 C352 118.2(7) . . ?
C327 C328 H328 120.1 . . ?
C327 C328 C329 119.8(7) . . ?
C329 C328 H328 120.1 . . ?
N304 C307 C309 117.3(8) . . ?
N303 C307 N304 125.5(8) . . ?
N303 C307 C309 117.2(7) . . ?
C370 C369 H369 120.9 . . ?
C370 C369 C368 118.1(8) . . ?
C368 C369 H369 120.9 . . ?
N306 C314 C315 121.0(8) . . ?
N306 C314 H314 119.5 . . ?
C315 C314 H314 119.5 . . ?
C352 C351 H351 120.9 . . ?
C352 C351 C350 118.2(10) . . ?
C350 C351 H351 120.9 . . ?
C364 C363 C361 123.0(8) . . ?
C364 C363 C367 117.5(8) . . ?
C367 C363 C361 119.5(7) . . ?
C369 C370 C362 121.5(7) . . ?
C371 C370 C362 118.6(7) . . ?
C371 C370 C369 119.9(8) . . ?
C358 C357 C360 120.8(7) . . ?
C358 C357 C356 119.6(8) . . ?
C356 C357 C360 119.5(8) . . ?
N318 C350 C351 123.9(9) . . ?
N318 C350 H350 118.1 . . ?
C351 C350 H350 118.1 . . ?
C321 C320 H320 120.1 . . ?
C319 C320 C321 119.8(7) . . ?
C319 C320 H320 120.1 . . ?
N317 C348 H348 118.4 . . ?
N317 C348 C349 123.1(10) . . ?
C349 C348 H348 118.4 . . ?
C334 C335 H335 119.7 . . ?
C334 C335 C336 120.6(8) . . ?
C336 C335 H335 119.7 . . ?
N312 C336 C335 122.4(8) . . ?
N312 C336 H336 118.8 . . ?
C335 C336 H336 118.8 . . ?
C345 C349 C348 119.0(9) . . ?
C345 C349 H349 120.5 . . ?
C348 C349 H349 120.5 . . ?
N311 C329 C328 122.4(8) . . ?
N311 C329 H329 118.8 . . ?
C328 C329 H329 118.8 . . ?
N314 C342 N315 126.9(8) . . ?
N314 C342 C339 117.0(7) . . ?
N315 C342 C339 116.1(8) . . ?
N307 C323 C322 122.7(7) . . ?
N307 C323 H323 118.7 . . ?
C322 C323 H323 118.7 . . ?
C327 C331 H331 120.8 . . ?
C330 C331 C327 118.5(8) . . ?
C330 C331 H331 120.8 . . ?
N322 C361 N321 124.9(7) . . ?
N322 C361 C363 116.0(7) . . ?
N321 C361 C363 119.1(7) . . ?
C316 C317 H317 120.2 . . ?
C316 C317 C318 119.5(9) . . ?
C318 C317 H317 120.2 . . ?
C352 C353 H353 120.2 . . ?
C352 C353 C354 119.6(9) . . ?
C354 C353 H353 120.2 . . ?
C13A O1A H1A 109.5 . . ?
N307 C319 C320 122.5(7) . . ?
N307 C319 H319 118.7 . . ?
C320 C319 H319 118.7 . . ?
C363 C364 H364 120.5 . . ?
C363 C364 C365 119.0(9) . . ?
C365 C364 H364 120.5 . . ?
C357 C358 H358 120.5 . . ?
C359 C358 C357 118.9(8) . . ?
C359 C358 H358 120.5 . . ?
C339 C340 H340 121.2 . . ?
C339 C340 C341 117.6(10) . . ?
C341 C340 H340 121.2 . . ?
N323 C365 C364 123.7(9) . . ?
N323 C365 H365 118.1 . . ?
C364 C365 H365 118.1 . . ?
C303 C304 H304 119.8 . . ?
C303 C304 C305 120.4(9) . . ?
C305 C304 H304 119.8 . . ?
N319 C355 H355 118.2 . . ?
N319 C355 C356 123.5(8) . . ?
C356 C355 H355 118.2 . . ?
N324 C368 C369 122.6(8) . . ?
N324 C368 H368 118.7 . . ?
C369 C368 H368 118.7 . . ?
N318 C354 C353 121.9(10) . . ?
N318 C354 H354 119.1 . . ?
C353 C354 H354 119.1 . . ?
C357 C356 C355 117.4(8) . . ?
C357 C356 H356 121.3 . . ?
C355 C356 H356 121.3 . . ?
C363 C367 H367 120.3 . . ?
C363 C367 C366 119.4(9) . . ?
C366 C367 H367 120.3 . . ?
N311 C330 C331 123.1(8) . . ?
N311 C330 H330 118.5 . . ?
C331 C330 H330 118.5 . . ?
N319 C359 C358 123.6(9) . . ?
N319 C359 H359 118.2 . . ?
C358 C359 H359 118.2 . . ?
N323 C366 C367 122.5(9) . . ?
N323 C366 H366 118.8 . . ?
C367 C366 H366 118.8 . . ?
C309 C313 H313 119.9 . . ?
C312 C313 C309 120.1(10) . . ?
C312 C313 H313 119.9 . . ?
N301 C305 C304 122.2(10) . . ?
N301 C305 H305 118.9 . . ?
C304 C305 H305 118.9 . . ?
N306 C318 C317 122.0(9) . . ?
N306 C318 H318 119.0 . . ?
C317 C318 H318 119.0 . . ?
N313 C341 C340 123.9(10) . . ?
N313 C341 H341 118.1 . . ?
C340 C341 H341 118.1 . . ?
C5A C4A C3A 120.0 . . ?
C5A C4A C7A 121.4(6) . . ?
C3A C4A C7A 118.6(6) . . ?
C4A C5A C13A 120.5(7) . . ?
C6A C5A C4A 120.0 . . ?
C6A C5A C13A 119.5(7) . . ?
C5A C6A H6A 120.0 . . ?
C5A C6A C1A 120.0 . . ?
C1A C6A H6A 120.0 . . ?
C6A C1A H1AA 120.0 . . ?
C6A C1A C2A 120.0 . . ?
C2A C1A H1AA 120.0 . . ?
C1A C2A H2A 120.0 . . ?
C3A C2A C1A 120.0 . . ?
C3A C2A H2A 120.0 . . ?
C4A C3A H3A 120.0 . . ?
C2A C3A C4A 120.0 . . ?
C2A C3A H3A 120.0 . . ?
C370 C371 H371 121.7 . . ?
C370 C371 C372 116.5(9) . . ?
C372 C371 H371 121.7 . . ?
N305 C312 C313 122.0(10) . . ?
N305 C312 H312 119.0 . . ?
C313 C312 H312 119.0 . . ?
N313 C337 H337 119.2 . . ?
N313 C337 C338 121.6(10) . . ?
C338 C337 H337 119.2 . . ?
C12A C7A C4A 119.8(6) . . ?
C12A C7A C8A 120.0 . . ?
C8A C7A C4A 120.2(6) . . ?
O3A C12A C7A 116.5(6) . . ?
O3A C12A C11A 123.5(6) . . ?
C11A C12A C7A 120.0 . . ?
C12A C11A H11A 120.0 . . ?
C12A C11A C10A 120.0 . . ?
C10A C11A H11A 120.0 . . ?
C11A C10A H10A 120.0 . . ?
C9A C10A C11A 120.0 . . ?
C9A C10A H10A 120.0 . . ?
C10A C9A H9A 120.0 . . ?
C10A C9A C8A 120.0 . . ?
C8A C9A H9A 120.0 . . ?
O2A C8A C7A 115.2(6) . . ?
O2A C8A C9A 124.8(6) . . ?
C9A C8A C7A 120.0 . . ?
C339 C338 C337 119.5(10) . . ?
C339 C338 H338 120.3 . . ?
C337 C338 H338 120.3 . . ?
N317 C347 H347 118.1 . . ?
N317 C347 C346 123.7(10) . . ?
C346 C347 H347 118.1 . . ?
C345 C346 C347 118.7(11) . . ?
C345 C346 H346 120.7 . . ?
C347 C346 H346 120.7 . . ?
N324 C372 C371 125.1(9) . . ?
N324 C372 H372 117.4 . . ?
C371 C372 H372 117.4 . . ?
C309 C310 H310 121.1 . . ?
C311 C310 C309 117.7(11) . . ?
C311 C310 H310 121.1 . . ?
N305 C311 C310 122.6(10) . . ?
N305 C311 H311 118.7 . . ?
C310 C311 H311 118.7 . . ?
O2A C14A H14A 109.5 . . ?
O2A C14A H14B 109.5 . . ?
O2A C14A H14C 109.5 . . ?
H14A C14A H14B 109.5 . . ?
H14A C14A H14C 109.5 . . ?
H14B C14A H14C 109.5 . . ?
O1A C13A C5A 115.1(12) . . ?
O1A C13A H13A 108.5 . . ?
O1A C13A H13B 108.5 . . ?
C5A C13A H13A 108.5 . . ?
C5A C13A H13B 108.5 . . ?
H13A C13A H13B 107.5 . . ?
C303 C302 H302 120.4 . . ?
C303 C302 C301 119.3(12) . . ?
C301 C302 H302 120.4 . . ?
N301 C301 C302 122.8(11) . . ?
N301 C301 H301 118.6 . . ?
C302 C301 H301 118.6 . . ?
O3A C15A H15A 109.5 . . ?
O3A C15A H15B 109.5 . . ?
O3A C15A H15C 109.5 . . ?
H15A C15A H15B 109.5 . . ?
H15A C15A H15C 109.5 . . ?
H15B C15A H15C 109.5 . . ?
N306 Zn43 N307 100.9(6) . . ?
N306 Zn43 I406 110.8(6) . . ?
N306 Zn43 I405 111.6(8) . . ?
N307 Zn43 I406 106.0(6) . . ?
N307 Zn43 I405 97.0(5) . . ?
I406 Zn43 I405 126.1(6) . . ?
N317 Zn45 N324 104.6(8) . 4_565 ?
N317 Zn45 I409 112.0(8) . . ?
N317 Zn45 I410 97.8(7) . . ?
N324 Zn45 I409 112.4(7) 4_565 . ?
N324 Zn45 I410 99.7(8) 4_565 . ?
I410 Zn45 I409 127.5(6) . . ?
N323 Zn42 I404 114.3(7) 4_665 . ?
N323 Zn42 I403 98.9(5) 4_665 . ?
N305 Zn42 N323 104.0(7) . 4_665 ?
N305 Zn42 I404 113.7(6) . . ?
N305 Zn42 I403 100.9(6) . . ?
I404 Zn42 I403 122.4(6) . . ?
C5B C4B C3B 120.0 . . ?
C5B C4B C7B 120.3(15) . . ?
C3B C4B C7B 119.3(15) . . ?
C4B C5B C6B 120.0 . . ?
C4B C5B C13B 115.9(17) . . ?
C6B C5B C13B 124.1(17) . . ?
C5B C6B H6B 120.0 . . ?
C1B C6B C5B 120.0 . . ?
C1B C6B H6B 120.0 . . ?
C6B C1B H1B 120.0 . . ?
C6B C1B C2B 120.0 . . ?
C2B C1B H1B 120.0 . . ?
C1B C2B H2B 120.0 . . ?
C3B C2B C1B 120.0 . . ?
C3B C2B H2B 120.0 . . ?
C4B C3B H3B 120.0 . . ?
C2B C3B C4B 120.0 . . ?
C2B C3B H3B 120.0 . . ?
C12B C7B C4B 120.8(15) . . ?
C12B C7B C8B 120.0 . . ?
C8B C7B C4B 119.2(15) . . ?
C7B C12B O3B 108(3) . . ?
C11B C12B C7B 120.0 . . ?
C11B C12B O3B 131(3) . . ?
C12B C11B H11B 120.0 . . ?
C10B C11B C12B 120.0 . . ?
C10B C11B H11B 120.0 . . ?
C1K C11B C12B 115(3) . . ?
C1K C11B H11B 16.9 . . ?
C1K C11B C10B 123(4) . . ?
C11B C10B H10B 120.0 . . ?
C9B C10B C11B 120.0 . . ?
C9B C10B H10B 120.0 . . ?
C10B C9B H9B 120.0 . . ?
C10B C9B C8B 120.0 . . ?
C8B C9B H9B 120.0 . . ?
C7B C8B O2B 122(2) . . ?
C9B C8B C7B 120.0 . . ?
C9B C8B O2B 118(2) . . ?
C8B O2B C14B 120(5) . . ?
C12B O3B C15B 109(4) . . ?
H80A C802 H80B 109.6 . . ?
C801 C802 H80A 111.9 . . ?
C801 C802 H80B 111.9 . . ?
C801 C802 C803 99(4) . . ?
C803 C802 H80A 111.9 . . ?
C803 C802 H80B 111.9 . . ?
H80C C806 H80D 108.5 . . ?
C801 C806 H80C 110.3 . . ?
C801 C806 H80D 110.3 . . ?
C801 C806 C805 107(5) . . ?
C805 C806 H80C 110.3 . . ?
C805 C806 H80D 110.3 . . ?
H80E C804 H80F 108.6 . . ?
C803 C804 H80E 110.3 . . ?
C803 C804 H80F 110.3 . . ?
C803 C804 C805 107(5) . . ?
C805 C804 H80E 110.3 . . ?
C805 C804 H80F 110.3 . . ?
C802 C801 C806 113(5) . . ?
C802 C801 H80G 109.1 . . ?
C802 C801 H80H 109.1 . . ?
C806 C801 H80G 109.1 . . ?
C806 C801 H80H 109.1 . . ?
H80G C801 H80H 107.8 . . ?
H84A C845 H84B 108.2 . . ?
C846 C845 H84A 109.8 . . ?
C846 C845 H84B 109.8 . . ?
C844 C845 H84A 109.8 . . ?
C844 C845 H84B 109.8 . . ?
C844 C845 C846 109(3) . . ?
C845 C846 H84C 108.1 . . ?
C845 C846 H84D 108.1 . . ?
H84C C846 H84D 107.3 . . ?
C847 C846 C845 117(3) . . ?
C847 C846 H84C 108.1 . . ?
C847 C846 H84D 108.1 . . ?
C846 C847 H84E 109.6 . . ?
C846 C847 H84F 109.6 . . ?
H84E C847 H84F 108.1 . . ?
C848 C847 C846 110(3) . . ?
C848 C847 H84E 109.6 . . ?
C848 C847 H84F 109.6 . . ?
H84G C843 H84H 109.0 . . ?
C848 C843 H84G 111.0 . . ?
C848 C843 H84H 111.0 . . ?
C844 C843 H84G 111.0 . . ?
C844 C843 H84H 111.0 . . ?
C844 C843 C848 104(3) . . ?
C847 C848 C843 123(3) . . ?
C847 C848 H84I 106.5 . . ?
C847 C848 H84J 106.5 . . ?
C843 C848 H84I 106.5 . . ?
C843 C848 H84J 106.5 . . ?
H84I C848 H84J 106.5 . . ?
C845 C844 C843 120(3) . . ?
C845 C844 H84K 107.4 . . ?
C845 C844 H84L 107.4 . . ?
C843 C844 H84K 107.4 . . ?
C843 C844 H84L 107.4 . . ?
H84K C844 H84L 106.9 . . ?
C802 C803 C804 112(5) . . ?
C802 C803 H80I 109.2 . . ?
C802 C803 H80J 109.2 . . ?
C804 C803 H80I 109.2 . . ?
C804 C803 H80J 109.2 . . ?
H80I C803 H80J 107.9 . . ?
C806 C805 C804 112(4) . . ?
C806 C805 H80K 109.2 . . ?
C806 C805 H80L 109.2 . . ?
C804 C805 H80K 109.2 . . ?
C804 C805 H80L 109.2 . . ?
H80K C805 H80L 107.9 . . ?
O3B C15B H15D 109.5 . . ?
O3B C15B H15E 109.5 . . ?
O3B C15B H15F 109.5 . . ?
O3B C15B C1J 116(5) . . ?
H15D C15B H15E 109.5 . . ?
H15D C15B H15F 109.5 . . ?
H15E C15B H15F 109.5 . . ?
C1J C15B H15D 127.9 . . ?
C1J C15B H15E 77.6 . . ?
C1J C15B H15F 32.4 . . ?
O2B C14B H14D 109.5 . . ?
O2B C14B H14E 109.5 . . ?
O2B C14B H14F 109.5 . . ?
H14D C14B H14E 109.5 . . ?
H14D C14B H14F 109.5 . . ?
H14E C14B H14F 109.5 . . ?
C13B O1B H1BA 109.5 . . ?
C5B C13B H13C 109.4 . . ?
C5B C13B H13D 109.4 . . ?
O1B C13B C5B 111(3) . . ?
O1B C13B H13C 109.4 . . ?
O1B C13B H13D 109.4 . . ?
H13C C13B H13D 108.0 . . ?
H83A C834 H83B 108.1 . . ?
C835 C834 H83A 109.6 . . ?
C835 C834 H83B 109.6 . . ?
C835 C834 C833 110(2) . . ?
C833 C834 H83A 109.5 . . ?
C833 C834 H83B 109.6 . . ?
C834 C835 H83C 109.5 . . ?
C834 C835 H83D 109.5 . . ?
C834 C835 C836 110.8(19) . . ?
H83C C835 H83D 108.1 . . ?
C836 C835 H83C 109.5 . . ?
C836 C835 H83D 109.5 . . ?
C835 C836 H83E 109.4 . . ?
C835 C836 H83F 109.4 . . ?
C835 C836 C831 111.0(19) . . ?
H83E C836 H83F 108.0 . . ?
C831 C836 H83E 109.4 . . ?
C831 C836 H83F 109.4 . . ?
C836 C831 H83G 109.4 . . ?
C836 C831 H83H 109.4 . . ?
H83G C831 H83H 108.0 . . ?
C832 C831 C836 111.1(19) . . ?
C832 C831 H83G 109.4 . . ?
C832 C831 H83H 109.4 . . ?
C831 C832 H83I 109.4 . . ?
C831 C832 H83J 109.4 . . ?
H83I C832 H83J 108.0 . . ?
C833 C832 C831 111.1(19) . . ?
C833 C832 H83I 109.4 . . ?
C833 C832 H83J 109.4 . . ?
C834 C833 H83K 109.1 . . ?
C834 C833 H83L 109.1 . . ?
C832 C833 C834 112.3(19) . . ?
C832 C833 H83K 109.1 . . ?
C832 C833 H83L 109.1 . . ?
H83K C833 H83L 107.9 . . ?
H1FA C1F H1FB 107.6 . . ?
C1G C1F H1FA 108.7 . . ?
C1G C1F H1FB 108.7 . . ?
C1G C1F C1K 114(2) . . ?
C1K C1F H1FA 108.7 . . ?
C1K C1F H1FB 108.7 . . ?
C1F C1G H1GA 108.8 . . ?
C1F C1G H1GB 108.8 . . ?
H1GA C1G H1GB 107.7 . . ?
C1H C1G C1F 113.9(19) . . ?
C1H C1G H1GA 108.8 . . ?
C1H C1G H1GB 108.8 . . ?
C1G C1H H1HA 109.0 . . ?
C1G C1H H1HB 109.0 . . ?
C1G C1H C1I 113.0(19) . . ?
H1HA C1H H1HB 107.8 . . ?
C1I C1H H1HA 109.0 . . ?
C1I C1H H1HB 109.0 . . ?
C1H C1I H1IA 109.3 . . ?
C1H C1I H1IB 109.3 . . ?
C1H C1I C1J 111.5(19) . . ?
H1IA C1I H1IB 108.0 . . ?
C1J C1I H1IA 109.3 . . ?
C1J C1I H1IB 109.3 . . ?
C15B C1J H1JA 25.3 . . ?
C15B C1J H1JB 130.7 . . ?
C1I C1J C15B 89(4) . . ?
C1I C1J H1JA 109.0 . . ?
C1I C1J H1JB 109.0 . . ?
H1JA C1J H1JB 107.8 . . ?
C1K C1J C15B 105(5) . . ?
C1K C1J C1I 113.1(19) . . ?
C1K C1J H1JA 109.0 . . ?
C1K C1J H1JB 109.0 . . ?
C11B C1K C1F 127(4) . . ?
C11B C1K C1J 111(4) . . ?
C11B C1K H1KA 82.3 . . ?
C11B C1K H1KB 26.8 . . ?
C1F C1K C1J 112.8(18) . . ?
C1F C1K H1KA 109.0 . . ?
C1F C1K H1KB 109.0 . . ?
C1J C1K H1KA 109.0 . . ?
C1J C1K H1KB 109.0 . . ?
H1KA C1K H1KB 107.8 . . ?
H81A C818 H81B 108.1 . . ?
C817 C818 H81A 109.6 . . ?
C817 C818 H81B 109.6 . . ?
C813 C818 H81A 109.6 . . ?
C813 C818 H81B 109.6 . . ?
C813 C818 C817 110(2) . . ?
C818 C817 H81C 109.8 . . ?
C818 C817 H81D 109.8 . . ?
C818 C817 C816 109(2) . . ?
H81C C817 H81D 108.3 . . ?
C816 C817 H81C 109.8 . . ?
C816 C817 H81D 109.8 . . ?
C817 C816 H81E 109.9 . . ?
C817 C816 H81F 109.9 . . ?
H81E C816 H81F 108.3 . . ?
C815 C816 C817 109(2) . . ?
C815 C816 H81E 109.9 . . ?
C815 C816 H81F 109.9 . . ?
C816 C815 H81G 109.3 . . ?
C816 C815 H81H 109.3 . . ?
H81G C815 H81H 107.9 . . ?
C814 C815 C816 112(2) . . ?
C814 C815 H81G 109.3 . . ?
C814 C815 H81H 109.3 . . ?
C815 C814 H81I 108.9 . . ?
C815 C814 H81J 108.9 . . ?
C815 C814 C813 113(2) . . ?
H81I C814 H81J 107.7 . . ?
C813 C814 H81I 108.9 . . ?
C813 C814 H81J 108.9 . . ?
C818 C813 H81K 109.0 . . ?
C818 C813 H81L 109.0 . . ?
C814 C813 C818 113(2) . . ?
C814 C813 H81K 109.0 . . ?
C814 C813 H81L 109.0 . . ?
H81K C813 H81L 107.8 . . ?
H80M C808 H80N 108.3 . . ?
C809 C808 H80M 109.9 . . ?
C809 C808 H80N 109.9 . . ?
C809 C808 C807 109(2) . . ?
C807 C808 H80M 109.9 . . ?
C807 C808 H80N 109.9 . . ?
C808 C809 H80O 109.4 . . ?
C808 C809 H80P 109.4 . . ?
H80O C809 H80P 108.0 . . ?
C810 C809 C808 111.4(19) . . ?
C810 C809 H80O 109.4 . . ?
C810 C809 H80P 109.3 . . ?
C809 C810 H81M 108.5 . . ?
C809 C810 H81N 108.6 . . ?
H81M C810 H81N 107.5 . . ?
C811 C810 C809 114.9(19) . . ?
C811 C810 H81M 108.5 . . ?
C811 C810 H81N 108.5 . . ?
C810 C811 H81O 108.5 . . ?
C810 C811 H81P 108.5 . . ?
H81O C811 H81P 107.5 . . ?
C812 C811 C810 115.2(19) . . ?
C812 C811 H81O 108.5 . . ?
C812 C811 H81P 108.5 . . ?
C811 C812 H81Q 109.0 . . ?
C811 C812 H81R 109.0 . . ?
C811 C812 C807 113.1(19) . . ?
H81Q C812 H81R 107.8 . . ?
C807 C812 H81Q 109.0 . . ?
C807 C812 H81R 109.0 . . ?
C808 C807 H80Q 109.7 . . ?
C808 C807 H80R 109.7 . . ?
C812 C807 C808 110(2) . . ?
C812 C807 H80Q 109.7 . . ?
C812 C807 H80R 109.7 . . ?
H80Q C807 H80R 108.2 . . ?
H85A C857 H85B 108.2 . . ?
C856 C857 H85A 109.7 . . ?
C856 C857 H85B 109.7 . . ?
C856 C857 C858 110(2) . . ?
C858 C857 H85A 109.7 . . ?
C858 C857 H85B 109.7 . . ?
C857 C856 H85C 109.7 . . ?
C857 C856 H85D 109.7 . . ?
C857 C856 C855 109.7(18) . . ?
H85C C856 H85D 108.2 . . ?
C855 C856 H85C 109.7 . . ?
C855 C856 H85D 109.7 . . ?
C856 C855 H85E 109.6 . . ?
C856 C855 H85F 109.6 . . ?
H85E C855 H85F 108.1 . . ?
C860 C855 C856 110.2(18) . . ?
C860 C855 H85E 109.6 . . ?
C860 C855 H85F 109.6 . . ?
C855 C860 H86A 109.6 . . ?
C855 C860 H86B 109.6 . . ?
C855 C860 C859 110.1(18) . . ?
H86A C860 H86B 108.2 . . ?
C859 C860 H86A 109.7 . . ?
C859 C860 H86B 109.7 . . ?
C860 C859 H85G 110.0 . . ?
C860 C859 H85H 110.0 . . ?
C860 C859 C858 108.5(18) . . ?
H85G C859 H85H 108.4 . . ?
C858 C859 H85G 110.0 . . ?
C858 C859 H85H 110.0 . . ?
C857 C858 C859 109.4(18) . . ?
C857 C858 H85I 109.8 . . ?
C857 C858 H85J 109.8 . . ?
C859 C858 H85I 109.8 . . ?
C859 C858 H85J 109.8 . . ?
H85I C858 H85J 108.2 . . ?
H84M C841 H84N 107.9 . . ?
C842 C841 H84M 109.2 . . ?
C842 C841 H84N 109.2 . . ?
C840 C841 H84M 109.2 . . ?
C840 C841 H84N 109.2 . . ?
C840 C841 C842 111.9(15) . . ?
C841 C842 H84O 109.5 . . ?
C841 C842 H84P 109.5 . . ?
H84O C842 H84P 108.1 . . ?
C837 C842 C841 110.7(13) . . ?
C837 C842 H84O 109.5 . . ?
C837 C842 H84P 109.5 . . ?
C842 C837 H83M 108.2 . . ?
C842 C837 H83N 108.2 . . ?
C842 C837 C838 116.4(15) . . ?
H83M C837 H83N 107.3 . . ?
C838 C837 H83M 108.2 . . ?
C838 C837 H83N 108.2 . . ?
C837 C838 H83O 109.4 . . ?
C837 C838 H83P 109.4 . . ?
C837 C838 C839 111.4(14) . . ?
H83O C838 H83P 108.0 . . ?
C839 C838 H83O 109.4 . . ?
C839 C838 H83P 109.4 . . ?
C838 C839 H83Q 109.8 . . ?
C838 C839 H83R 109.8 . . ?
H83Q C839 H83R 108.2 . . ?
C840 C839 C838 109.4(14) . . ?
C840 C839 H83Q 109.8 . . ?
C840 C839 H83R 109.8 . . ?
C841 C840 C839 114.5(15) . . ?
C841 C840 H84Q 108.6 . . ?
C841 C840 H84R 108.6 . . ?
C839 C840 H84Q 108.6 . . ?
C839 C840 H84R 108.6 . . ?
H84Q C840 H84R 107.6 . . ?
H85K C850 H85L 107.7 . . ?
C851 C850 H85K 108.8 . . ?
C851 C850 H85L 108.8 . . ?
C849 C850 H85K 108.8 . . ?
C849 C850 H85L 108.8 . . ?
C849 C850 C851 114(2) . . ?
C850 C851 H85M 109.1 . . ?
C850 C851 H85N 109.1 . . ?
C850 C851 C852 112.4(19) . . ?
H85M C851 H85N 107.9 . . ?
C852 C851 H85M 109.1 . . ?
C852 C851 H85N 109.1 . . ?
C851 C852 H85O 109.3 . . ?
C851 C852 H85P 109.3 . . ?
C851 C852 C853 111.7(19) . . ?
H85O C852 H85P 107.9 . . ?
C853 C852 H85O 109.3 . . ?
C853 C852 H85P 109.3 . . ?
C852 C853 H85Q 109.7 . . ?
C852 C853 H85R 109.7 . . ?
C852 C853 C854 110(2) . . ?
H85Q C853 H85R 108.2 . . ?
C854 C853 H85Q 109.7 . . ?
C854 C853 H85R 109.7 . . ?
C853 C854 H85S 109.8 . . ?
C853 C854 H85T 109.8 . . ?
H85S C854 H85T 108.2 . . ?
C849 C854 C853 109.5(19) . . ?
C849 C854 H85S 109.8 . . ?
C849 C854 H85T 109.8 . . ?
C850 C849 C854 111(2) . . ?
C850 C849 H84S 109.3 . . ?
C850 C849 H84T 109.3 . . ?
C854 C849 H84S 109.3 . . ?
C854 C849 H84T 109.3 . . ?
H84S C849 H84T 108.0 . . ?
N323 Zn52 I504 125.0(16) 4_665 . ?
N323 Zn52 I503 81.6(12) 4_665 . ?
N305 Zn52 N323 93.2(14) . 4_665 ?
N305 Zn52 I504 137.0(18) . . ?
N305 Zn52 I503 82.2(12) . . ?
I504 Zn52 I503 118.9(15) . . ?
H81S C819 H81T 108.1 . . ?
C820 C819 H81S 109.6 . . ?
C820 C819 H81T 109.6 . . ?
C824 C819 H81S 109.6 . . ?
C824 C819 H81T 109.6 . . ?
C824 C819 C820 110.4(17) . . ?
C819 C820 H82A 109.5 . . ?
C819 C820 H82B 109.5 . . ?
H82A C820 H82B 108.1 . . ?
C821 C820 C819 110.8(16) . . ?
C821 C820 H82A 109.5 . . ?
C821 C820 H82B 109.5 . . ?
C820 C821 H82C 109.5 . . ?
C820 C821 H82D 109.5 . . ?
H82C C821 H82D 108.1 . . ?
C822 C821 C820 110.5(15) . . ?
C822 C821 H82C 109.5 . . ?
C822 C821 H82D 109.5 . . ?
C821 C822 H82E 109.5 . . ?
C821 C822 H82F 109.5 . . ?
C821 C822 C823 110.6(15) . . ?
H82E C822 H82F 108.1 . . ?
C823 C822 H82E 109.5 . . ?
C823 C822 H82F 109.5 . . ?
C822 C823 H82G 109.4 . . ?
C822 C823 H82H 109.4 . . ?
H82G C823 H82H 108.0 . . ?
C824 C823 C822 111.2(17) . . ?
C824 C823 H82G 109.4 . . ?
C824 C823 H82H 109.4 . . ?
C819 C824 H82I 109.5 . . ?
C819 C824 H82J 109.5 . . ?
C823 C824 C819 110.8(17) . . ?
C823 C824 H82I 109.5 . . ?
C823 C824 H82J 109.5 . . ?
H82I C824 H82J 108.1 . . ?
H82K C828 H82L 107.5 . . ?
C827 C828 H82K 108.6 . . ?
C827 C828 H82L 108.6 . . ?
C829 C828 H82K 108.6 . . ?
C829 C828 H82L 108.6 . . ?
C829 C828 C827 115(2) . . ?
C828 C827 H82M 108.9 . . ?
C828 C827 H82N 108.9 . . ?
H82M C827 H82N 107.8 . . ?
C826 C827 C828 113.2(18) . . ?
C826 C827 H82M 108.9 . . ?
C826 C827 H82N 108.9 . . ?
C827 C826 H82O 108.9 . . ?
C827 C826 H82P 108.9 . . ?
C827 C826 C825 113.2(17) . . ?
H82O C826 H82P 107.7 . . ?
C825 C826 H82O 108.9 . . ?
C825 C826 H82P 108.9 . . ?
C826 C825 H82Q 108.9 . . ?
C826 C825 H82R 108.9 . . ?
C826 C825 C830 114(2) . . ?
H82Q C825 H82R 107.7 . . ?
C830 C825 H82Q 108.9 . . ?
C830 C825 H82R 108.9 . . ?
C825 C830 H83S 109.1 . . ?
C825 C830 H83T 109.1 . . ?
H83S C830 H83T 107.8 . . ?
C829 C830 C825 112.7(18) . . ?
C829 C830 H83S 109.1 . . ?
C829 C830 H83T 109.1 . . ?
C828 C829 C830 113.2(17) . . ?
C828 C829 H82S 108.9 . . ?
C828 C829 H82T 108.9 . . ?
C830 C829 H82S 108.9 . . ?
C830 C829 H82T 108.9 . . ?
H82S C829 H82T 107.7 . . ?

loop_
_geom_bond_atom_site_label_1
_geom_bond_atom_site_label_2
_geom_bond_distance
_geom_bond_site_symmetry_2
_geom_bond_publ_flag
I305 Zn33 2.537(16) . ?
I311 Zn36 2.615(7) . ?
I304 Zn32 2.526(8) . ?
I306 Zn33 2.591(14) . ?
I401 Zn31 2.553(4) . ?
I308 Zn34 2.473(4) . ?
I407 Zn34 2.536(2) . ?
I303 Zn32 2.536(6) . ?
I310 Zn35 2.529(5) . ?
I312 Zn36 2.453(7) . ?
I402 Zn31 2.574(4) . ?
I309 Zn35 2.532(6) . ?
Zn33 N306 2.186(13) . ?
Zn33 N307 2.003(13) . ?
Zn31 N301 2.068(7) . ?
Zn31 N311 2.060(6) 4_676 ?
Zn31 I301 2.503(6) . ?
Zn31 I302 2.467(7) . ?
Zn36 N318 2.053(7) . ?
Zn36 N319 2.071(7) . ?
Zn36 I411 2.40(2) . ?
Zn36 I412 2.77(4) . ?
Zn34 N312 2.085(6) . ?
Zn34 N313 2.057(8) . ?
Zn34 I307 2.521(7) . ?
Zn34 I408 2.562(4) . ?
Zn35 N317 2.098(9) . ?
Zn35 N324 2.122(8) 4_565 ?
Zn32 N323 2.103(12) 4_665 ?
Zn32 N305 2.116(13) . ?
N309 C325 1.320(9) . ?
N309 C324 1.325(9) . ?
N308 C324 1.338(9) . ?
N308 C326 1.326(9) . ?
N302 C306 1.350(10) . ?
N302 C308 1.345(10) . ?
N310 C325 1.339(9) . ?
N310 C326 1.335(9) . ?
N316 C343 1.344(11) . ?
N316 C344 1.344(10) . ?
N306 C314 1.356(11) . ?
N306 C318 1.314(13) . ?
N306 Zn43 1.953(13) . ?
N320 C362 1.331(10) . ?
N320 C360 1.327(10) . ?
N314 C344 1.312(11) . ?
N314 C342 1.318(11) . ?
N322 C362 1.335(10) . ?
N322 C361 1.333(10) . ?
N307 C323 1.343(10) . ?
N307 C319 1.331(11) . ?
N307 Zn43 2.156(13) . ?
N301 C305 1.260(12) . ?
N301 C301 1.309(15) . ?
N315 C343 1.341(12) . ?
N315 C342 1.326(10) . ?
N312 C332 1.306(11) . ?
N312 C336 1.321(12) . ?
N321 C360 1.317(11) . ?
N321 C361 1.339(11) . ?
N304 C308 1.308(11) . ?
N304 C307 1.334(10) . ?
N313 C341 1.288(13) . ?
N313 C337 1.325(13) . ?
N318 C350 1.319(13) . ?
N318 C354 1.325(12) . ?
N311 C329 1.335(11) . ?
N311 C330 1.319(12) . ?
N317 C348 1.315(13) . ?
N317 C347 1.333(15) . ?
N317 Zn45 1.981(18) . ?
N323 C365 1.294(13) . ?
N323 C366 1.332(13) . ?
N323 Zn42 2.063(16) 4_566 ?
N323 Zn52 2.33(4) 4_566 ?
N303 C306 1.322(11) . ?
N303 C307 1.326(11) . ?
N319 C355 1.350(12) . ?
N319 C359 1.341(11) . ?
C325 C327 1.481(9) . ?
N324 C368 1.296(11) . ?
N324 C372 1.313(12) . ?
N324 Zn45 1.988(18) 4_666 ?
C352 C344 1.497(11) . ?
C352 C351 1.367(12) . ?
C352 C353 1.358(14) . ?
C324 C321 1.485(9) . ?
C306 C303 1.455(11) . ?
C308 C316 1.494(10) . ?
C316 C315 1.391(12) . ?
C316 C317 1.355(12) . ?
C343 C345 1.486(11) . ?
C334 C326 1.487(9) . ?
C334 C333 1.379(11) . ?
C334 C335 1.364(11) . ?
C321 C322 1.369(10) . ?
C321 C320 1.382(10) . ?
C327 C328 1.376(11) . ?
C327 C331 1.395(11) . ?
C303 C304 1.329(14) . ?
C303 C302 1.367(14) . ?
O2A C8A 1.347(13) . ?
O2A C14A 1.477(16) . ?
O3A C12A 1.363(12) . ?
O3A C15A 1.412(18) . ?
C333 H333 0.9500 . ?
C333 C332 1.382(11) . ?
C345 C349 1.377(14) . ?
C345 C346 1.374(13) . ?
N305 C312 1.328(14) . ?
N305 C311 1.302(14) . ?
N305 Zn42 2.050(18) . ?
N305 Zn52 2.13(4) . ?
C322 H322 0.9500 . ?
C322 C323 1.381(11) . ?
C339 C342 1.497(13) . ?
C339 C340 1.366(13) . ?
C339 C338 1.362(13) . ?
C315 H315 0.9500 . ?
C315 C314 1.367(11) . ?
C332 H332 0.9500 . ?
C362 C370 1.494(10) . ?
C309 C307 1.492(13) . ?
C309 C313 1.360(13) . ?
C309 C310 1.394(14) . ?
C360 C357 1.509(11) . ?
C328 H328 0.9500 . ?
C328 C329 1.381(11) . ?
C369 H369 0.9500 . ?
C369 C370 1.366(12) . ?
C369 C368 1.406(12) . ?
C314 H314 0.9500 . ?
C351 H351 0.9500 . ?
C351 C350 1.384(13) . ?
C363 C361 1.487(10) . ?
C363 C364 1.366(12) . ?
C363 C367 1.377(12) . ?
C370 C371 1.365(12) . ?
C357 C358 1.377(12) . ?
C357 C356 1.388(12) . ?
C350 H350 0.9500 . ?
C320 H320 0.9500 . ?
C320 C319 1.372(11) . ?
C348 H348 0.9500 . ?
C348 C349 1.390(12) . ?
C335 H335 0.9500 . ?
C335 C336 1.368(11) . ?
C336 H336 0.9500 . ?
C349 H349 0.9500 . ?
C329 H329 0.9500 . ?
C323 H323 0.9500 . ?
C331 H331 0.9500 . ?
C331 C330 1.393(12) . ?
C317 H317 0.9500 . ?
C317 C318 1.399(13) . ?
C353 H353 0.9500 . ?
C353 C354 1.395(13) . ?
O1A H1A 0.8400 . ?
O1A C13A 1.409(16) . ?
C319 H319 0.9500 . ?
C364 H364 0.9500 . ?
C364 C365 1.394(13) . ?
C358 H358 0.9500 . ?
C358 C359 1.364(13) . ?
C340 H340 0.9500 . ?
C340 C341 1.400(15) . ?
C365 H365 0.9500 . ?
C304 H304 0.9500 . ?
C304 C305 1.423(14) . ?
C355 H355 0.9500 . ?
C355 C356 1.389(13) . ?
C368 H368 0.9500 . ?
C354 H354 0.9500 . ?
C356 H356 0.9500 . ?
C367 H367 0.9500 . ?
C367 C366 1.385(12) . ?
C330 H330 0.9500 . ?
C359 H359 0.9500 . ?
C366 H366 0.9500 . ?
C313 H313 0.9500 . ?
C313 C312 1.357(15) . ?
C305 H305 0.9500 . ?
C318 H318 0.9500 . ?
C341 H341 0.9500 . ?
C4A C5A 1.3900 . ?
C4A C3A 1.3900 . ?
C4A C7A 1.514(7) . ?
C5A C6A 1.3900 . ?
C5A C13A 1.524(19) . ?
C6A H6A 0.9500 . ?
C6A C1A 1.3900 . ?
C1A H1AA 0.9500 . ?
C1A C2A 1.3900 . ?
C2A H2A 0.9500 . ?
C2A C3A 1.3900 . ?
C3A H3A 0.9500 . ?
C371 H371 0.9500 . ?
C371 C372 1.381(13) . ?
C312 H312 0.9500 . ?
C337 H337 0.9500 . ?
C337 C338 1.391(16) . ?
C7A C12A 1.3900 . ?
C7A C8A 1.3900 . ?
C12A C11A 1.3900 . ?
C11A H11A 0.9500 . ?
C11A C10A 1.3900 . ?
C10A H10A 0.9500 . ?
C10A C9A 1.3900 . ?
C9A H9A 0.9500 . ?
C9A C8A 1.3900 . ?
C338 H338 0.9500 . ?
C347 H347 0.9500 . ?
C347 C346 1.375(16) . ?
C346 H346 0.9500 . ?
C372 H372 0.9500 . ?
C310 H310 0.9500 . ?
C310 C311 1.391(16) . ?
C311 H311 0.9500 . ?
C14A H14A 0.9800 . ?
C14A H14B 0.9800 . ?
C14A H14C 0.9800 . ?
C13A H13A 0.9900 . ?
C13A H13B 0.9900 . ?
C302 H302 0.9500 . ?
C302 C301 1.386(16) . ?
C301 H301 0.9500 . ?
C15A H15A 0.9800 . ?
C15A H15B 0.9800 . ?
C15A H15C 0.9800 . ?
I406 Zn43 2.482(17) . ?
Zn43 I405 2.526(16) . ?
I409 Zn45 2.599(19) . ?
Zn45 I410 2.525(13) . ?
I404 Zn42 2.527(14) . ?
Zn42 I403 2.600(12) . ?
C4B C5B 1.3900 . ?
C4B C3B 1.3900 . ?
C4B C7B 1.47(4) . ?
C5B C6B 1.3900 . ?
C5B C13B 1.526(17) . ?
C6B H6B 0.9500 . ?
C6B C1B 1.3900 . ?
C1B H1B 0.9500 . ?
C1B C2B 1.3900 . ?
C2B H2B 0.9500 . ?
C2B C3B 1.3900 . ?
C3B H3B 0.9500 . ?
C7B C12B 1.3900 . ?
C7B C8B 1.3900 . ?
C12B C11B 1.3900 . ?
C12B O3B 1.433(19) . ?
C11B H11B 0.9500 . ?
C11B C10B 1.3900 . ?
C11B C1K 1.33(5) . ?
C10B H10B 0.9500 . ?
C10B C9B 1.3900 . ?
C9B H9B 0.9500 . ?
C9B C8B 1.3900 . ?
C8B O2B 1.418(19) . ?
O2B C14B 1.45(2) . ?
O3B C15B 1.44(2) . ?
C802 H80A 0.9900 . ?
C802 H80B 0.9900 . ?
C802 C801 1.36(3) . ?
C802 C803 1.36(3) . ?
C806 H80C 0.9900 . ?
C806 H80D 0.9900 . ?
C806 C801 1.36(3) . ?
C806 C805 1.36(3) . ?
C804 H80E 0.9900 . ?
C804 H80F 0.9900 . ?
C804 C803 1.36(3) . ?
C804 C805 1.37(3) . ?
C801 H80G 0.9900 . ?
C801 H80H 0.9900 . ?
C845 H84A 0.9900 . ?
C845 H84B 0.9900 . ?
C845 C846 1.50(2) . ?
C845 C844 1.49(2) . ?
C846 H84C 0.9900 . ?
C846 H84D 0.9900 . ?
C846 C847 1.49(2) . ?
C847 H84E 0.9900 . ?
C847 H84F 0.9900 . ?
C847 C848 1.48(2) . ?
C843 H84G 0.9900 . ?
C843 H84H 0.9900 . ?
C843 C848 1.49(2) . ?
C843 C844 1.49(2) . ?
C848 H84I 0.9900 . ?
C848 H84J 0.9900 . ?
C844 H84K 0.9900 . ?
C844 H84L 0.9900 . ?
C803 H80I 0.9900 . ?
C803 H80J 0.9900 . ?
C805 H80K 0.9900 . ?
C805 H80L 0.9900 . ?
C15B H15D 0.9800 . ?
C15B H15E 0.9800 . ?
C15B H15F 0.9800 . ?
C15B C1J 1.57(8) . ?
C14B H14D 0.9800 . ?
C14B H14E 0.9800 . ?
C14B H14F 0.9800 . ?
O1B H1BA 0.8400 . ?
O1B C13B 1.41(2) . ?
C13B H13C 0.9900 . ?
C13B H13D 0.9900 . ?
C834 H83A 0.9900 . ?
C834 H83B 0.9900 . ?
C834 C835 1.541(13) . ?
C834 C833 1.542(13) . ?
C835 H83C 0.9900 . ?
C835 H83D 0.9900 . ?
C835 C836 1.541(13) . ?
C836 H83E 0.9900 . ?
C836 H83F 0.9900 . ?
C836 C831 1.545(13) . ?
C831 H83G 0.9900 . ?
C831 H83H 0.9900 . ?
C831 C832 1.545(13) . ?
C832 H83I 0.9900 . ?
C832 H83J 0.9900 . ?
C832 C833 1.540(13) . ?
C833 H83K 0.9900 . ?
C833 H83L 0.9900 . ?
C1F H1FA 0.9900 . ?
C1F H1FB 0.9900 . ?
C1F C1G 1.528(13) . ?
C1F C1K 1.529(13) . ?
C1G H1GA 0.9900 . ?
C1G H1GB 0.9900 . ?
C1G C1H 1.527(13) . ?
C1H H1HA 0.9900 . ?
C1H H1HB 0.9900 . ?
C1H C1I 1.530(13) . ?
C1I H1IA 0.9900 . ?
C1I H1IB 0.9900 . ?
C1I C1J 1.533(13) . ?
C1J H1JA 0.9900 . ?
C1J H1JB 0.9900 . ?
C1J C1K 1.531(13) . ?
C1K H1KA 0.9900 . ?
C1K H1KB 0.9900 . ?
C818 H81A 0.9900 . ?
C818 H81B 0.9900 . ?
C818 C817 1.538(14) . ?
C818 C813 1.531(14) . ?
C817 H81C 0.9900 . ?
C817 H81D 0.9900 . ?
C817 C816 1.542(14) . ?
C816 H81E 0.9900 . ?
C816 H81F 0.9900 . ?
C816 C815 1.532(14) . ?
C815 H81G 0.9900 . ?
C815 H81H 0.9900 . ?
C815 C814 1.529(14) . ?
C814 H81I 0.9900 . ?
C814 H81J 0.9900 . ?
C814 C813 1.531(14) . ?
C813 H81K 0.9900 . ?
C813 H81L 0.9900 . ?
C808 H80M 0.9900 . ?
C808 H80N 0.9900 . ?
C808 C809 1.533(13) . ?
C808 C807 1.533(13) . ?
C809 H80O 0.9900 . ?
C809 H80P 0.9900 . ?
C809 C810 1.520(13) . ?
C810 H81M 0.9900 . ?
C810 H81N 0.9900 . ?
C810 C811 1.519(13) . ?
C811 H81O 0.9900 . ?
C811 H81P 0.9900 . ?
C811 C812 1.514(13) . ?
C812 H81Q 0.9900 . ?
C812 H81R 0.9900 . ?
C812 C807 1.530(13) . ?
C807 H80Q 0.9900 . ?
C807 H80R 0.9900 . ?
C857 H85A 0.9900 . ?
C857 H85B 0.9900 . ?
C857 C856 1.535(13) . ?
C857 C858 1.538(13) . ?
C856 H85C 0.9900 . ?
C856 H85D 0.9900 . ?
C856 C855 1.540(13) . ?
C855 H85E 0.9900 . ?
C855 H85F 0.9900 . ?
C855 C860 1.538(13) . ?
C860 H86A 0.9900 . ?
C860 H86B 0.9900 . ?
C860 C859 1.541(13) . ?
C859 H85G 0.9900 . ?
C859 H85H 0.9900 . ?
C859 C858 1.542(13) . ?
C858 H85I 0.9900 . ?
C858 H85J 0.9900 . ?
C841 H84M 0.9900 . ?
C841 H84N 0.9900 . ?
C841 C842 1.523(12) . ?
C841 C840 1.507(12) . ?
C842 H84O 0.9900 . ?
C842 H84P 0.9900 . ?
C842 C837 1.512(12) . ?
C837 H83M 0.9900 . ?
C837 H83N 0.9900 . ?
C837 C838 1.513(12) . ?
C838 H83O 0.9900 . ?
C838 H83P 0.9900 . ?
C838 C839 1.529(12) . ?
C839 H83Q 0.9900 . ?
C839 H83R 0.9900 . ?
C839 C840 1.519(12) . ?
C840 H84Q 0.9900 . ?
C840 H84R 0.9900 . ?
C850 H85K 0.9900 . ?
C850 H85L 0.9900 . ?
C850 C851 1.536(13) . ?
C850 C849 1.534(13) . ?
C851 H85M 0.9900 . ?
C851 H85N 0.9900 . ?
C851 C852 1.538(13) . ?
C852 H85O 0.9900 . ?
C852 H85P 0.9900 . ?
C852 C853 1.541(13) . ?
C853 H85Q 0.9900 . ?
C853 H85R 0.9900 . ?
C853 C854 1.543(13) . ?
C854 H85S 0.9900 . ?
C854 H85T 0.9900 . ?
C854 C849 1.542(13) . ?
C849 H84S 0.9900 . ?
C849 H84T 0.9900 . ?
I504 Zn52 2.40(4) . ?
I503 Zn52 2.69(4) . ?
C819 H81S 0.9900 . ?
C819 H81T 0.9900 . ?
C819 C820 1.547(13) . ?
C819 C824 1.540(13) . ?
C820 H82A 0.9900 . ?
C820 H82B 0.9900 . ?
C820 C821 1.544(13) . ?
C821 H82C 0.9900 . ?
C821 H82D 0.9900 . ?
C821 C822 1.543(12) . ?
C822 H82E 0.9900 . ?
C822 H82F 0.9900 . ?
C822 C823 1.547(13) . ?
C823 H82G 0.9900 . ?
C823 H82H 0.9900 . ?
C823 C824 1.538(13) . ?
C824 H82I 0.9900 . ?
C824 H82J 0.9900 . ?
C828 H82K 0.9900 . ?
C828 H82L 0.9900 . ?
C828 C827 1.535(13) . ?
C828 C829 1.534(13) . ?
C827 H82M 0.9900 . ?
C827 H82N 0.9900 . ?
C827 C826 1.533(13) . ?
C826 H82O 0.9900 . ?
C826 H82P 0.9900 . ?
C826 C825 1.534(13) . ?
C825 H82Q 0.9900 . ?
C825 H82R 0.9900 . ?
C825 C830 1.537(13) . ?
C830 H83S 0.9900 . ?
C830 H83T 0.9900 . ?
C830 C829 1.534(13) . ?
C829 H82S 0.9900 . ?
C829 H82T 0.9900 . ?

loop_
_geom_torsion_atom_site_label_1
_geom_torsion_atom_site_label_2
_geom_torsion_atom_site_label_3
_geom_torsion_atom_site_label_4
_geom_torsion
_geom_torsion_site_symmetry_1
_geom_torsion_site_symmetry_2
_geom_torsion_site_symmetry_3
_geom_torsion_site_symmetry_4
_geom_torsion_publ_flag
Zn33 N306 C314 C315 170.0(7) . . . . ?
Zn33 N306 C318 C317 -169.4(9) . . . . ?
Zn33 N307 C323 C322 170.7(9) . . . . ?
Zn33 N307 C319 C320 -170.5(10) . . . . ?
Zn31 N301 C305 C304 178.4(9) . . . . ?
Zn31 N301 C301 C302 178.1(16) . . . . ?
Zn31 N311 C329 C328 174.4(7) 4_575 . . . ?
Zn31 N311 C330 C331 -175.9(9) 4_575 . . . ?
Zn36 N318 C350 C351 170.9(7) . . . . ?
Zn36 N318 C354 C353 -172.3(8) . . . . ?
Zn36 N319 C355 C356 -173.4(10) . . . . ?
Zn36 N319 C359 C358 172.0(9) . . . . ?
Zn34 N312 C332 C333 179.5(7) . . . . ?
Zn34 N312 C336 C335 179.3(8) . . . . ?
Zn34 N313 C341 C340 -177.9(10) . . . . ?
Zn34 N313 C337 C338 177.6(9) . . . . ?
Zn35 N317 C348 C349 -171.8(7) . . . . ?
Zn35 N317 C347 C346 173.3(11) . . . . ?
Zn35 N324 C368 C369 -170.9(8) 4_666 . . . ?
Zn35 N324 C372 C371 168.4(13) 4_666 . . . ?
Zn32 N323 C365 C364 -178.4(9) 4_566 . . . ?
Zn32 N323 C366 C367 178.2(10) 4_566 . . . ?
Zn32 N305 C312 C313 -172.4(11) . . . . ?
Zn32 N305 C311 C310 172.1(13) . . . . ?
N309 C325 C327 C328 7.6(12) . . . . ?
N309 C325 C327 C331 -173.2(8) . . . . ?
N309 C324 C321 C322 179.9(8) . . . . ?
N309 C324 C321 C320 -2.1(12) . . . . ?
N308 C324 C321 C322 -1.0(12) . . . . ?
N308 C324 C321 C320 177.0(8) . . . . ?
N302 C306 C303 C304 21.3(13) . . . . ?
N302 C306 C303 C302 -157.4(13) . . . . ?
N302 C308 C316 C315 10.1(10) . . . . ?
N302 C308 C316 C317 -169.0(8) . . . . ?
N310 C325 C327 C328 -171.3(8) . . . . ?
N310 C325 C327 C331 8.0(12) . . . . ?
N316 C343 C345 C349 -2.3(11) . . . . ?
N316 C343 C345 C346 177.5(9) . . . . ?
N320 C362 C370 C369 2.5(14) . . . . ?
N320 C362 C370 C371 -178.2(11) . . . . ?
N320 C360 C357 C358 1.5(15) . . . . ?
N320 C360 C357 C356 -177.3(10) . . . . ?
N322 C362 C370 C369 -179.3(9) . . . . ?
N322 C362 C370 C371 0.0(15) . . . . ?
N315 C343 C345 C349 174.8(7) . . . . ?
N315 C343 C345 C346 -5.4(12) . . . . ?
N321 C360 C357 C358 -178.8(10) . . . . ?
N321 C360 C357 C356 2.5(15) . . . . ?
N304 C308 C316 C315 -168.8(7) . . . . ?
N304 C308 C316 C317 12.1(11) . . . . ?
N313 C337 C338 C339 -0.1(19) . . . . ?
N317 C348 C349 C345 0.3(13) . . . . ?
N317 C347 C346 C345 -3(2) . . . . ?
N303 C306 C303 C304 -161.5(10) . . . . ?
N303 C306 C303 C302 19.8(16) . . . . ?
N319 C355 C356 C357 1(2) . . . . ?
C325 N309 C324 N308 0.9(11) . . . . ?
C325 N309 C324 C321 179.9(7) . . . . ?
C325 N310 C326 N308 5.7(12) . . . . ?
C325 N310 C326 C334 -173.6(7) . . . . ?
C325 C327 C328 C329 178.1(8) . . . . ?
C325 C327 C331 C330 -179.3(9) . . . . ?
C352 C351 C350 N318 0.5(13) . . . . ?
C352 C353 C354 N318 2.2(16) . . . . ?
C324 N309 C325 N310 -3.1(11) . . . . ?
C324 N309 C325 C327 178.2(7) . . . . ?
C324 N308 C326 N310 -7.6(11) . . . . ?
C324 N308 C326 C334 171.7(7) . . . . ?
C324 C321 C322 C323 178.2(9) . . . . ?
C324 C321 C320 C319 -177.9(9) . . . . ?
C306 N302 C308 N304 3.3(11) . . . . ?
C306 N302 C308 C316 -175.4(6) . . . . ?
C306 N303 C307 N304 5.0(13) . . . . ?
C306 N303 C307 C309 -177.4(8) . . . . ?
C306 C303 C304 C305 -178.2(10) . . . . ?
C306 C303 C302 C301 175.2(15) . . . . ?
C308 N302 C306 N303 -1.7(11) . . . . ?
C308 N302 C306 C303 175.3(7) . . . . ?
C308 N304 C307 N303 -3.6(13) . . . . ?
C308 N304 C307 C309 178.8(8) . . . . ?
C308 C316 C315 C314 -175.7(7) . . . . ?
C308 C316 C317 C318 176.2(9) . . . . ?
C316 C315 C314 N306 -0.4(12) . . . . ?
C316 C317 C318 N306 -0.5(17) . . . . ?
C343 N316 C344 N314 1.5(10) . . . . ?
C343 N316 C344 C352 -177.3(6) . . . . ?
C343 N315 C342 N314 1.5(11) . . . . ?
C343 N315 C342 C339 -179.4(6) . . . . ?
C343 C345 C349 C348 176.8(7) . . . . ?
C343 C345 C346 C347 -175.3(11) . . . . ?
C334 C333 C332 N312 0.4(14) . . . . ?
C334 C335 C336 N312 2.2(18) . . . . ?
C321 C322 C323 N307 -1.0(16) . . . . ?
C321 C320 C319 N307 0.3(17) . . . . ?
C326 N308 C324 N309 4.1(11) . . . . ?
C326 N308 C324 C321 -175.0(7) . . . . ?
C326 N310 C325 N309 0.1(11) . . . . ?
C326 N310 C325 C327 178.9(7) . . . . ?
C326 C334 C333 C332 -176.8(8) . . . . ?
C326 C334 C335 C336 175.6(9) . . . . ?
C327 C328 C329 N311 1.4(15) . . . . ?
C327 C331 C330 N311 1.3(18) . . . . ?
C303 C304 C305 N301 -0.8(19) . . . . ?
C303 C302 C301 N301 7(3) . . . . ?
O3A C12A C11A C10A -178.6(9) . . . . ?
C333 C334 C326 N308 11.3(12) . . . . ?
C333 C334 C326 N310 -169.4(8) . . . . ?
C333 C334 C335 C336 -3.2(15) . . . . ?
C322 C321 C320 C319 0.1(15) . . . . ?
C339 C340 C341 N313 0.6(19) . . . . ?
C315 C316 C317 C318 -3.0(14) . . . . ?
C332 N312 C336 C335 0.3(16) . . . . ?
C362 N320 C360 N321 -5.3(15) . . . . ?
C362 N320 C360 C357 174.4(8) . . . . ?
C362 N322 C361 N321 -6.4(14) . . . . ?
C362 N322 C361 C363 171.3(8) . . . . ?
C362 C370 C371 C372 177.7(12) . . . . ?
C309 C313 C312 N305 0(2) . . . . ?
C309 C310 C311 N305 1(2) . . . . ?
C360 N320 C362 N322 1.4(14) . . . . ?
C360 N320 C362 C370 179.4(8) . . . . ?
C360 N321 C361 N322 3.2(14) . . . . ?
C360 N321 C361 C363 -174.5(8) . . . . ?
C360 C357 C358 C359 -177.8(10) . . . . ?
C360 C357 C356 C355 176.7(11) . . . . ?
C344 N316 C343 N315 -1.9(10) . . . . ?
C344 N316 C343 C345 175.0(6) . . . . ?
C344 N314 C342 N315 -1.9(12) . . . . ?
C344 N314 C342 C339 179.0(7) . . . . ?
C344 C352 C351 C350 -178.0(7) . . . . ?
C344 C352 C353 C354 176.7(9) . . . . ?
C328 C327 C331 C330 -0.1(15) . . . . ?
C307 N304 C308 N302 -0.9(12) . . . . ?
C307 N304 C308 C316 177.7(7) . . . . ?
C307 N303 C306 N302 -2.1(13) . . . . ?
C307 N303 C306 C303 -179.0(8) . . . . ?
C307 C309 C313 C312 -179.1(11) . . . . ?
C307 C309 C310 C311 178.5(12) . . . . ?
C369 C370 C371 C372 -3(2) . . . . ?
C314 N306 C318 C317 3.5(15) . . . . ?
C351 C352 C344 N316 -174.5(7) . . . . ?
C351 C352 C344 N314 6.6(11) . . . . ?
C351 C352 C353 C354 -5.7(14) . . . . ?
C363 C364 C365 N323 1.7(17) . . . . ?
C363 C367 C366 N323 -0.5(18) . . . . ?
C370 C369 C368 N324 2.2(17) . . . . ?
C370 C371 C372 N324 4(2) . . . . ?
C357 C358 C359 N319 1.3(19) . . . . ?
C350 N318 C354 C353 2.7(15) . . . . ?
C320 C321 C322 C323 0.2(14) . . . . ?
C348 N317 C347 C346 0.8(19) . . . . ?
C335 C334 C326 N308 -167.5(8) . . . . ?
C335 C334 C326 N310 11.8(12) . . . . ?
C335 C334 C333 C332 2.0(13) . . . . ?
C336 N312 C332 C333 -1.6(15) . . . . ?
C349 C345 C346 C347 4.4(17) . . . . ?
C329 N311 C330 C331 -1.2(17) . . . . ?
C342 N314 C344 N316 0.2(11) . . . . ?
C342 N314 C344 C352 179.0(6) . . . . ?
C342 N315 C343 N316 0.5(10) . . . . ?
C342 N315 C343 C345 -176.3(7) . . . . ?
C342 C339 C340 C341 -179.9(10) . . . . ?
C342 C339 C338 C337 179.7(10) . . . . ?
C323 N307 C319 C320 -1.1(16) . . . . ?
C331 C327 C328 C329 -1.2(14) . . . . ?
C361 N322 C362 N320 4.0(14) . . . . ?
C361 N322 C362 C370 -174.1(8) . . . . ?
C361 N321 C360 N320 3.2(15) . . . . ?
C361 N321 C360 C357 -176.5(9) . . . . ?
C361 C363 C364 C365 177.1(9) . . . . ?
C361 C363 C367 C366 -177.7(10) . . . . ?
C317 C316 C315 C314 3.4(12) . . . . ?
C353 C352 C344 N316 3.1(11) . . . . ?
C353 C352 C344 N314 -175.9(8) . . . . ?
C353 C352 C351 C350 4.4(12) . . . . ?
C319 N307 C323 C322 1.5(16) . . . . ?
C364 C363 C361 N322 -171.2(9) . . . . ?
C364 C363 C361 N321 6.7(14) . . . . ?
C364 C363 C367 C366 0.8(16) . . . . ?
C358 C357 C356 C355 -2.1(18) . . . . ?
C340 C339 C342 N314 19.4(12) . . . . ?
C340 C339 C342 N315 -159.8(9) . . . . ?
C340 C339 C338 C337 1.5(17) . . . . ?
C365 N323 C366 C367 0.6(17) . . . . ?
C304 C303 C302 C301 -4(2) . . . . ?
C355 N319 C359 C358 -2.1(18) . . . . ?
C368 N324 C372 C371 -1(2) . . . . ?
C368 C369 C370 C362 179.6(9) . . . . ?
C368 C369 C370 C371 0.3(17) . . . . ?
C354 N318 C350 C351 -4.1(13) . . . . ?
C356 C357 C358 C359 0.9(18) . . . . ?
C367 C363 C361 N322 7.3(13) . . . . ?
C367 C363 C361 N321 -174.9(9) . . . . ?
C367 C363 C364 C365 -1.4(16) . . . . ?
C330 N311 C329 C328 -0.2(15) . . . . ?
C359 N319 C355 C356 0.9(19) . . . . ?
C366 N323 C365 C364 -1.2(16) . . . . ?
C313 C309 C307 N304 -17.2(15) . . . . ?
C313 C309 C307 N303 164.9(11) . . . . ?
C313 C309 C310 C311 1(2) . . . . ?
C305 N301 C301 C302 -7(3) . . . . ?
C318 N306 C314 C315 -3.0(12) . . . . ?
C341 N313 C337 C338 -1.1(18) . . . . ?
C4A C5A C6A C1A 0.0 . . . . ?
C4A C5A C13A O1A 158.2(9) . . . . ?
C4A C7A C12A O3A -3.2(8) . . . . ?
C4A C7A C12A C11A 178.1(7) . . . . ?
C4A C7A C8A O2A 1.2(8) . . . . ?
C4A C7A C8A C9A -178.1(7) . . . . ?
C5A C4A C3A C2A 0.0 . . . . ?
C5A C4A C7A C12A 72.3(7) . . . . ?
C5A C4A C7A C8A -109.6(6) . . . . ?
C5A C6A C1A C2A 0.0 . . . . ?
C6A C5A C13A O1A -23.1(17) . . . . ?
C6A C1A C2A C3A 0.0 . . . . ?
C1A C2A C3A C4A 0.0 . . . . ?
C3A C4A C5A C6A 0.0 . . . . ?
C3A C4A C5A C13A 178.7(11) . . . . ?
C3A C4A C7A C12A -105.7(6) . . . . ?
C3A C4A C7A C8A 72.4(7) . . . . ?
C312 N305 C311 C310 -2(2) . . . . ?
C337 N313 C341 C340 0.8(19) . . . . ?
C7A C4A C5A C6A -178.0(7) . . . . ?
C7A C4A C5A C13A 0.7(11) . . . . ?
C7A C4A C3A C2A 178.1(7) . . . . ?
C7A C12A C11A C10A 0.0 . . . . ?
C12A C7A C8A O2A 179.3(8) . . . . ?
C12A C7A C8A C9A 0.0 . . . . ?
C12A C11A C10A C9A 0.0 . . . . ?
C11A C10A C9A C8A 0.0 . . . . ?
C10A C9A C8A O2A -179.3(9) . . . . ?
C10A C9A C8A C7A 0.0 . . . . ?
C8A C7A C12A O3A 178.7(8) . . . . ?
C8A C7A C12A C11A 0.0 . . . . ?
C338 C339 C342 N314 -158.8(9) . . . . ?
C338 C339 C342 N315 22.1(13) . . . . ?
C338 C339 C340 C341 -1.7(16) . . . . ?
C347 N317 C348 C349 0.8(14) . . . . ?
C346 C345 C349 C348 -3.0(13) . . . . ?
C372 N324 C368 C369 -1.7(18) . . . . ?
C310 C309 C307 N304 165.1(11) . . . . ?
C310 C309 C307 N303 -12.8(15) . . . . ?
C310 C309 C313 C312 -1(2) . . . . ?
C311 N305 C312 C313 2(2) . . . . ?
C14A O2A C8A C7A 173.4(9) . . . . ?
C14A O2A C8A C9A -7.3(13) . . . . ?
C13A C5A C6A C1A -178.7(11) . . . . ?
C302 C303 C304 C305 0.5(19) . . . . ?
C301 N301 C305 C304 4.1(19) . . . . ?
C15A O3A C12A C7A 179.3(12) . . . . ?
C15A O3A C12A C11A -2.0(15) . . . . ?
Zn43 N306 C314 C315 174.4(7) . . . . ?
Zn43 N306 C318 C317 -174.2(10) . . . . ?
Zn43 N307 C323 C322 -179.1(9) . . . . ?
Zn43 N307 C319 C320 179.4(9) . . . . ?
Zn45 N317 C348 C349 -164.7(9) . . . . ?
Zn45 N317 C347 C346 170.0(13) . . . . ?
Zn45 N324 C368 C369 172.2(10) 4_666 . . . ?
Zn45 N324 C372 C371 -175.2(14) 4_666 . . . ?
Zn42 N323 C365 C364 177.2(10) 4_566 . . . ?
Zn42 N323 C366 C367 -177.7(10) 4_566 . . . ?
Zn42 N305 C312 C313 178.3(12) . . . . ?
Zn42 N305 C311 C310 -178.8(13) . . . . ?
C4B C5B C6B C1B 0.0 . . . . ?
C4B C5B C13B O1B -167(3) . . . . ?
C4B C7B C12B C11B 177(3) . . . . ?
C4B C7B C12B O3B 6(4) . . . . ?
C4B C7B C8B C9B -178(3) . . . . ?
C4B C7B C8B O2B 4(4) . . . . ?
C5B C4B C3B C2B 0.0 . . . . ?
C5B C4B C7B C12B -94(2) . . . . ?
C5B C4B C7B C8B 83(2) . . . . ?
C5B C6B C1B C2B 0.0 . . . . ?
C6B C5B C13B O1B 15(4) . . . . ?
C6B C1B C2B C3B 0.0 . . . . ?
C1B C2B C3B C4B 0.0 . . . . ?
C3B C4B C5B C6B 0.0 . . . . ?
C3B C4B C5B C13B -178.7(12) . . . . ?
C3B C4B C7B C12B 93(2) . . . . ?
C3B C4B C7B C8B -89(2) . . . . ?
C7B C4B C5B C6B -173(2) . . . . ?
C7B C4B C5B C13B 9(2) . . . . ?
C7B C4B C3B C2B 173(2) . . . . ?
C7B C12B C11B C10B 0.0 . . . . ?
C7B C12B C11B C1K -162(5) . . . . ?
C7B C12B O3B C15B 174(5) . . . . ?
C7B C8B O2B C14B -175(4) . . . . ?
C12B C7B C8B C9B 0.0 . . . . ?
C12B C7B C8B O2B -179(4) . . . . ?
C12B C11B C10B C9B 0.0 . . . . ?
C12B C11B C1K C1F 173(4) . . . . ?
C12B C11B C1K C1J -43(5) . . . . ?
C12B O3B C15B C1J 22(8) . . . . ?
C11B C12B O3B C15B 4(7) . . . . ?
C11B C10B C9B C8B 0.0 . . . . ?
C10B C11B C1K C1F 11(7) . . . . ?
C10B C11B C1K C1J 156(3) . . . . ?
C10B C9B C8B C7B 0.0 . . . . ?
C10B C9B C8B O2B 179(4) . . . . ?
C9B C8B O2B C14B 6(6) . . . . ?
C8B C7B C12B C11B 0.0 . . . . ?
C8B C7B C12B O3B -171(4) . . . . ?
O3B C12B C11B C10B 169(5) . . . . ?
O3B C12B C11B C1K 7(5) . . . . ?
O3B C15B C1J C1I -167(6) . . . . ?
O3B C15B C1J C1K -54(7) . . . . ?
C801 C802 C803 C804 -69(6) . . . . ?
C801 C806 C805 C804 53(7) . . . . ?
C845 C846 C847 C848 41(5) . . . . ?
C846 C845 C844 C843 54(5) . . . . ?
C846 C847 C848 C843 -44(5) . . . . ?
C848 C843 C844 C845 -51(4) . . . . ?
C844 C845 C846 C847 -46(5) . . . . ?
C844 C843 C848 C847 47(5) . . . . ?
C803 C802 C801 C806 69(7) . . . . ?
C803 C804 C805 C806 -53(7) . . . . ?
C805 C806 C801 C802 -64(7) . . . . ?
C805 C804 C803 C802 64(6) . . . . ?
C15B C1J C1K C11B 64(5) . . . . ?
C15B C1J C1K C1F -146(5) . . . . ?
C13B C5B C6B C1B 178.6(13) . . . . ?
C834 C835 C836 C831 57(4) . . . . ?
C835 C834 C833 C832 55(5) . . . . ?
C835 C836 C831 C832 -56(4) . . . . ?
C836 C831 C832 C833 54(4) . . . . ?
C831 C832 C833 C834 -54(4) . . . . ?
C833 C834 C835 C836 -56(5) . . . . ?
C1F C1G C1H C1I 49(5) . . . . ?
C1G C1F C1K C11B -170(5) . . . . ?
C1G C1F C1K C1J 46(5) . . . . ?
C1G C1H C1I C1J -52(5) . . . . ?
C1H C1I C1J C15B 159(5) . . . . ?
C1H C1I C1J C1K 54(5) . . . . ?
C1I C1J C1K C11B 159(5) . . . . ?
C1I C1J C1K C1F -51(5) . . . . ?
C1K C11B C10B C9B 160(5) . . . . ?
C1K C1F C1G C1H -46(6) . . . . ?
C818 C817 C816 C815 63(4) . . . . ?
C817 C818 C813 C814 53(6) . . . . ?
C817 C816 C815 C814 -58(5) . . . . ?
C816 C815 C814 C813 50(5) . . . . ?
C815 C814 C813 C818 -48(6) . . . . ?
C813 C818 C817 C816 -60(5) . . . . ?
C808 C809 C810 C811 48(5) . . . . ?
C809 C808 C807 C812 63(4) . . . . ?
C809 C810 C811 C812 -40(6) . . . . ?
C810 C811 C812 C807 43(6) . . . . ?
C811 C812 C807 C808 -55(5) . . . . ?
C807 C808 C809 C810 -59(5) . . . . ?
C857 C856 C855 C860 58(4) . . . . ?
C856 C857 C858 C859 61(4) . . . . ?
C856 C855 C860 C859 -59(4) . . . . ?
C855 C860 C859 C858 60(4) . . . . ?
C860 C859 C858 C857 -61(4) . . . . ?
C858 C857 C856 C855 -59(4) . . . . ?
C841 C842 C837 C838 49(3) . . . . ?
C842 C841 C840 C839 55(3) . . . . ?
C842 C837 C838 C839 -51(3) . . . . ?
C837 C838 C839 C840 52(3) . . . . ?
C838 C839 C840 C841 -56(3) . . . . ?
C840 C841 C842 C837 -49(3) . . . . ?
C850 C851 C852 C853 51(5) . . . . ?
C851 C850 C849 C854 51(6) . . . . ?
C851 C852 C853 C854 -58(4) . . . . ?
C852 C853 C854 C849 61(4) . . . . ?
C853 C854 C849 C850 -57(5) . . . . ?
C849 C850 C851 C852 -48(6) . . . . ?
Zn52 N323 C365 C364 167.0(13) 4_566 . . . ?
Zn52 N323 C366 C367 -157(2) 4_566 . . . ?
Zn52 N305 C312 C313 160.6(16) . . . . ?
Zn52 N305 C311 C310 -147(2) . . . . ?
C819 C820 C821 C822 57(3) . . . . ?
C820 C819 C824 C823 57(4) . . . . ?
C820 C821 C822 C823 -57(3) . . . . ?
C821 C822 C823 C824 56(3) . . . . ?
C822 C823 C824 C819 -57(4) . . . . ?
C824 C819 C820 C821 -57(3) . . . . ?
C828 C827 C826 C825 -11(9) . . . . ?
C827 C828 C829 C830 -38(8) . . . . ?
C827 C826 C825 C830 -42(8) . . . . ?
C826 C825 C830 C829 56(6) . . . . ?
C825 C830 C829 C828 -15(8) . . . . ?
C829 C828 C827 C826 53(7) . . . . ?

loop_
_exptl_oxdiff_crystal_face_indexfrac_h
_exptl_oxdiff_crystal_face_indexfrac_k
_exptl_oxdiff_crystal_face_indexfrac_l
_exptl_oxdiff_crystal_face_x
_exptl_oxdiff_crystal_face_y
_exptl_oxdiff_crystal_face_z
-0.0000 -0.0000 -1.0000 -0.0114 -0.0442 -0.0033
0.0000 0.0000 1.0000 0.0114 0.0442 0.0033
1.0000 0.0000 0.0000 0.0498 -0.0017 -0.0048
-1.0000 -0.0000 -0.0000 -0.0498 0.0017 0.0048
0.9998 2.0000 -2.0000 0.0083 -0.0703 -0.2148
-0.0000 1.0000 1.0000 0.0020 0.0541 -0.0984
0.0000 -1.0000 -1.0000 -0.0020 -0.0541 0.0984
-0.9998 -2.0000 2.0000 -0.0083 0.0703 0.2148
0.9999 -0.0000 -2.0000 0.0270 -0.0901 -0.0113
-0.9999 0.0000 2.0000 -0.0270 0.0901 0.0113
-1.0001 -0.0000 -2.0000 -0.0725 -0.0868 -0.0018
1.0001 0.0000 2.0000 0.0725 0.0868 0.0018
0.0001 -1.0000 1.0000 0.0208 0.0343 0.1050
2.0001 -2.0000 -1.0000 0.1069 -0.0673 0.1906
0.9999 1.0000 -1.0000 0.0290 -0.0360 -0.1098
